data_7711106
loop_
_publ_author_name
'Okuda, Jun'
'Okumura, Akira'
'Ghana, Priyabrata'
'Fink, Fabian'
'Schmidt, Regina'
'Hoffmann, Alexander'
'Spaniol, Thomas Paul'
'Herres-Pawlis, Sonja'

_publ_section_title
;
 Formate Complexes of Tri- and Tetravalent Titanium Supported by a
 Tris(phenolato)amine Ligand
;
_journal_name_full 'Dalton Transactions'
_journal_paper_doi 10.1039/D2DT01739C
_journal_year 2022
_chemical_formula_moiety 'C50 H76 N O4 Ti, C5 H12'
_chemical_formula_sum 'C55 H88 N O4 Ti'
_chemical_formula_weight 875.16
_chemical_properties_physical Air-sensitive,Moisture-sensitive,Heat-sensitive
_space_group_crystal_system tetragonal
_space_group_IT_number 76
_space_group_name_Hall 'P 4w'
_space_group_name_H-M_alt 'P 41'
_atom_sites_solution_hydrogens geom
_audit_creation_date 2022-04-26
_audit_creation_method
;
Olex2 1.2
(compiled 2018.05.29 svn.r3508 for OlexSys, GUI svn.r5506)
;
_audit_update_record
;
2022-06-01 deposited with the CCDC.	2022-08-31 downloaded from the CCDC.
;
_cell_angle_alpha 90
_cell_angle_beta 90
_cell_angle_gamma 90
_cell_formula_units_Z 4
_cell_length_a 14.476(2)
_cell_length_b 14.476(2)
_cell_length_c 25.385(5)
_cell_measurement_reflns_used 30927
_cell_measurement_temperature 100
_cell_measurement_theta_max 30.44
_cell_measurement_theta_min 2.13
_cell_volume 5319.5(15)
_computing_cell_refinement
;
X-Area Recipe 1.36.0.0 (STOE, 2020)
;
_computing_data_collection
;
X-Area Pilatus3_SV 1.31.170.0 (STOE, 2020)
;
_computing_data_reduction
;
X-Area Integrate 1.78.3.0 (STOE, 2020)
X-Area LANA 1.83.8.0 (STOE, 2020)
;
_computing_molecular_graphics 'Olex2 (Dolomanov et al., 2009)'
_computing_publication_material 'Olex2 (Dolomanov et al., 2009)'
_computing_structure_refinement 'ShelXL (Sheldrick, 2015)'
_diffrn_ambient_temperature 100
_diffrn_detector Pilatus200K
_diffrn_detector_area_resol_mean 5.81
_diffrn_detector_type 'DECTRIS PILATUS 200K'
_diffrn_measured_fraction_theta_full 0.999
_diffrn_measured_fraction_theta_max 0.999
_diffrn_measurement_details
;
 523 frames, detector distance = 55 mm
;
_diffrn_measurement_device 'Eulerian 4-circle diffractometer'
_diffrn_measurement_device_type 'STOE STADIVARI'
_diffrn_measurement_method 'rotation method, \w scans'
_diffrn_radiation_collimation '0.6 mm diameter'
_diffrn_radiation_monochromator 'Graded multilayer mirror'
_diffrn_radiation_polarisn_norm 270
_diffrn_radiation_probe x-ray
_diffrn_radiation_type MoK\a
_diffrn_radiation_wavelength 0.71073
_diffrn_reflns_av_R_equivalents 0.0494
_diffrn_reflns_av_unetI/netI 0.0620
_diffrn_reflns_Laue_measured_fraction_full 0.999
_diffrn_reflns_Laue_measured_fraction_max 0.999
_diffrn_reflns_limit_h_max 15
_diffrn_reflns_limit_h_min -18
_diffrn_reflns_limit_k_max 18
_diffrn_reflns_limit_k_min -18
_diffrn_reflns_limit_l_max 32
_diffrn_reflns_limit_l_min -31
_diffrn_reflns_number 41253
_diffrn_reflns_point_group_measured_fraction_full 0.981
_diffrn_reflns_point_group_measured_fraction_max 0.980
_diffrn_reflns_theta_full 25.242
_diffrn_reflns_theta_max 27.482
_diffrn_reflns_theta_min 2.134
_diffrn_source 'Genix Mo'
_diffrn_source_current 1.000
_diffrn_source_power 0.050
_diffrn_source_voltage 50
_exptl_absorpt_coefficient_mu 0.203
_exptl_absorpt_correction_T_max 0.8705
_exptl_absorpt_correction_T_min 0.4765
_exptl_absorpt_correction_type multi-scan
_exptl_absorpt_process_details
;
STOE X-Red32, absorption correction by Gaussian integration, analogous to
P. Coppens in: F. R. Ahmed (Editor), "Crystallographic Computing", Munksgaard,
Copenhagen (1970), 255 - 270. Afterwards scaling of reflection intensities was
performed within STOE LANA. J. Koziskova, F. Hahn, J. Richter, J. Kozisek, Acta
Chimica Slovaca, vol. 9, no. 2, 2016, pp. 136 - 140.
Finally a spherical absorption correction was done within STOE LANA.
;
_exptl_crystal_colour blue
_exptl_crystal_colour_primary blue
_exptl_crystal_density_diffrn 1.093
_exptl_crystal_description block
_exptl_crystal_F_000 1916
_exptl_crystal_recrystallization_method 'Re-crystallisation from solvent: THP, pentane'
_exptl_crystal_size_max 0.58
_exptl_crystal_size_mid 0.457
_exptl_crystal_size_min 0.31
_refine_diff_density_max 0.673
_refine_diff_density_min -0.350
_refine_diff_density_rms 0.050
_refine_ls_abs_structure_details
;
 Flack x determined using 3209 quotients [(I+)-(I-)]/[(I+)+(I-)]
 (Parsons, Flack and Wagner, Acta Cryst. B69 (2013) 249-259).
;
_refine_ls_abs_structure_Flack 0.14(3)
_refine_ls_extinction_method none
_refine_ls_goodness_of_fit_ref 1.034
_refine_ls_hydrogen_treatment constr
_refine_ls_matrix_type full
_refine_ls_number_parameters 929
_refine_ls_number_reflns 11956
_refine_ls_number_restraints 1333
_refine_ls_restrained_S_all 1.025
_refine_ls_R_factor_all 0.0885
_refine_ls_R_factor_gt 0.0589
_refine_ls_shift/su_max 0.001
_refine_ls_shift/su_mean 0.000
_refine_ls_structure_factor_coef Fsqd
_refine_ls_weighting_details 'w=1/[\s^2^(Fo^2^)+(0.0995P)^2^+0.5073P] where P=(Fo^2^+2Fc^2^)/3'
_refine_ls_weighting_scheme calc
_refine_ls_wR_factor_gt 0.1473
_refine_ls_wR_factor_ref 0.1628
_reflns_Friedel_coverage 0.918
_reflns_Friedel_fraction_full 0.963
_reflns_Friedel_fraction_max 0.960
_reflns_number_gt 8852
_reflns_number_total 11956
_reflns_threshold_expression 'I > 2\s(I)'
_cod_data_source_file d2dt01739c2.cif
_cod_data_source_block 4THP
_cod_original_cell_volume 5320.0(18)
_cod_database_code 7711106
_shelx_shelxl_version_number 2018/1
_shelx_space_group_comment
;
The symmetry employed for this shelxl refinement is uniquely defined
by the following loop, which should always be used as a source of
symmetry information in preference to the above space-group names.
They are only intended as comments.
;
_shelx_estimated_absorpt_t_max 0.940
_shelx_estimated_absorpt_t_min 0.891
_olex2_refinement_description
;
1. Fixed Uiso
 At 1.2 times of:
  All C(H) groups, All C(H,H) groups, All C(H,H,H,H) groups
 At 1.5 times of:
  All C(H,H,H) groups
2. Uiso/Uaniso restraints and constraints
All non-hydrogen atoms have similar U: within 2A with sigma of 0.01 and sigma
for terminal atoms of 0.01
3. Others
 Sof(O1B)=Sof(O2B)=Sof(O3B)=Sof(C1B)=Sof(C2B)=Sof(C3B)=Sof(H3B)=Sof(C4B)=
 Sof(C5B)=Sof(H5B)=Sof(C6B)=Sof(C7B)=Sof(C8B)=Sof(H8D)=Sof(H8E)=Sof(H8F)=
 Sof(C9B)=Sof(H9D)=Sof(H9E)=Sof(H9F)=Sof(C10B)=Sof(H10D)=Sof(H10E)=Sof(H10F)=
 Sof(C15B)=Sof(H15C)=Sof(H15D)=Sof(C16B)=Sof(C17B)=Sof(C18B)=Sof(H18B)=
 Sof(C19B)=Sof(C20B)=Sof(H20B)=Sof(C21B)=Sof(C30B)=Sof(H30C)=Sof(H30D)=
 Sof(C31B)=Sof(C32B)=Sof(C33B)=Sof(H33B)=Sof(C34B)=Sof(C35B)=Sof(H35B)=
 Sof(C36B)=Sof(C37B)=Sof(C38B)=Sof(H38D)=Sof(H38E)=Sof(H38F)=Sof(C39B)=
 Sof(H39D)=Sof(H39E)=Sof(H39F)=Sof(C40B)=Sof(H40D)=Sof(H40E)=Sof(H40F)=
 Sof(C45B)=Sof(H45C)=Sof(H45D)=Sof(C46B)=Sof(H46C)=Sof(H46D)=Sof(C47B)=
 Sof(H47C)=Sof(H47D)=Sof(H48C)=Sof(H48D)=Sof(C49B)=Sof(H49C)=Sof(H49D)=
 Sof(C50B)=Sof(H50C)=Sof(H50D)=Sof(H52C)=Sof(H52D)=Sof(C53B)=Sof(H53C)=
 Sof(H53D)=Sof(C54B)=Sof(H54C)=Sof(H54D)=Sof(C55B)=Sof(H55D)=Sof(H55E)=
 Sof(H55F)=1-FVAR(1)
 Sof(O1A)=Sof(O2A)=Sof(O3A)=Sof(C1A)=Sof(C2A)=Sof(C3A)=Sof(H3A)=Sof(C4A)=
 Sof(C5A)=Sof(H5A)=Sof(C6A)=Sof(C7A)=Sof(C8A)=Sof(H8A)=Sof(H8B)=Sof(H8C)=
 Sof(C9A)=Sof(H9A)=Sof(H9B)=Sof(H9C)=Sof(C10A)=Sof(H10A)=Sof(H10B)=Sof(H10C)=
 Sof(C15A)=Sof(H15A)=Sof(H15B)=Sof(C16A)=Sof(C17A)=Sof(C18A)=Sof(H18A)=
 Sof(C19A)=Sof(C20A)=Sof(H20A)=Sof(C21A)=Sof(C30A)=Sof(H30A)=Sof(H30B)=
 Sof(C31A)=Sof(C32A)=Sof(C33A)=Sof(H33A)=Sof(C34A)=Sof(C35A)=Sof(H35A)=
 Sof(C36A)=Sof(C37A)=Sof(C38A)=Sof(H38A)=Sof(H38B)=Sof(H38C)=Sof(C39A)=
 Sof(H39A)=Sof(H39B)=Sof(H39C)=Sof(C40A)=Sof(H40A)=Sof(H40B)=Sof(H40C)=
 Sof(C45A)=Sof(H45A)=Sof(H45B)=Sof(C46A)=Sof(H46A)=Sof(H46B)=Sof(C47A)=
 Sof(H47A)=Sof(H47B)=Sof(H48A)=Sof(H48B)=Sof(C49A)=Sof(H49A)=Sof(H49B)=
 Sof(C50A)=Sof(H50A)=Sof(H50B)=Sof(H52A)=Sof(H52B)=Sof(C53A)=Sof(H53A)=
 Sof(H53B)=Sof(C54A)=Sof(H54A)=Sof(H54B)=Sof(C55A)=Sof(H55A)=Sof(H55B)=
 Sof(H55C)=FVAR(1)
4.a Secondary CH2 refined with riding coordinates:
 C15A(H15A,H15B), C15B(H15C,H15D), C30A(H30A,H30B), C30B(H30C,H30D), C45A(H45A,
 H45B), C46A(H46A,H46B), C47A(H47A,H47B), C45B(H45C,H45D), C46B(H46C,H46D),
 C47B(H47C,H47D), C48(H48A,H48B), C48(H48C,H48D), C49A(H49A,H49B), C50A(H50A,
 H50B), C49B(H49C,H49D), C50B(H50C,H50D), C52(H52A,H52B), C52(H52C,H52D),
 C53A(H53A,H53B), C54A(H54A,H54B), C53B(H53C,H53D), C54B(H54C,H54D)
4.b Aromatic/amide H refined with riding coordinates:
 C3A(H3A), C5A(H5A), C3B(H3B), C5B(H5B), C18A(H18A), C20A(H20A), C18B(H18B),
 C20B(H20B), C33A(H33A), C35A(H35A), C33B(H33B), C35B(H35B)
4.c Idealised Me refined as rotating group:
 C8A(H8A,H8B,H8C), C9A(H9A,H9B,H9C), C10A(H10A,H10B,H10C), C8B(H8D,H8E,H8F),
 C9B(H9D,H9E,H9F), C10B(H10D,H10E,H10F), C12(H12A,H12B,H12C), C13(H13A,H13B,
 H13C), C14(H14A,H14B,H14C), C23(H23A,H23B,H23C), C24(H24A,H24B,H24C), C25(H25A,
 H25B,H25C), C27(H27A,H27B,H27C), C28(H28A,H28B,H28C), C29(H29A,H29B,H29C),
 C38A(H38A,H38B,H38C), C39A(H39A,H39B,H39C), C40A(H40A,H40B,H40C), C38B(H38D,
 H38E,H38F), C39B(H39D,H39E,H39F), C40B(H40D,H40E,H40F), C42(H42A,H42B,H42C),
 C43(H43A,H43B,H43C), C44(H44A,H44B,H44C), C51(H51A,H51B,H51C), C55A(H55A,H55B,
 H55C), C55B(H55D,H55E,H55F)
;
_olex2_submission_special_instructions 'No special instructions were received'

loop_
_space_group_symop_operation_xyz
'x, y, z'
'-x, -y, z+1/2'
'-y, x, z+1/4'
'y, -x, z+3/4'

loop_
_atom_site_label
_atom_site_type_symbol
_atom_site_fract_x
_atom_site_fract_y
_atom_site_fract_z
_atom_site_U_iso_or_equiv
_atom_site_adp_type
_atom_site_occupancy
_atom_site_site_symmetry_order
_atom_site_calc_flag
_atom_site_refinement_flags_posn
_atom_site_refinement_flags_adp
_atom_site_refinement_flags_occupancy
_atom_site_disorder_assembly
_atom_site_disorder_group
Ti1 Ti 0.75053(5) 0.74870(5) 0.52272(4) 0.01975(15) Uani 1 1 d . U . . .
O1A O 0.7418(4) 0.6626(3) 0.58031(17) 0.0238(10) Uani 0.641(3) 1 d . U P A 1
O2A O 0.8681(3) 0.8026(3) 0.50757(19) 0.0243(10) Uani 0.641(3) 1 d . U P A 1
O3A O 0.6468(3) 0.7738(3) 0.47975(19) 0.0221(9) Uani 0.641(3) 1 d . U P A 1
O1B O 0.8014(6) 0.6796(6) 0.5788(3) 0.0245(17) Uani 0.359(3) 1 d . U P A 2
O2B O 0.8299(6) 0.8238(6) 0.4797(3) 0.0236(16) Uani 0.359(3) 1 d . U P A 2
O3B O 0.6255(5) 0.7302(6) 0.5016(4) 0.0249(17) Uani 0.359(3) 1 d . U P A 2
O4 O 0.7196(2) 0.8653(2) 0.57191(13) 0.0362(8) Uani 1 1 d . U . . .
N1 N 0.7862(2) 0.6335(2) 0.47074(14) 0.0221(7) Uani 1 1 d . U . . .
C1A C 0.7694(5) 0.5741(4) 0.5882(3) 0.0231(13) Uani 0.641(3) 1 d . U P A 1
C2A C 0.7741(4) 0.5141(4) 0.5442(3) 0.0239(12) Uani 0.641(3) 1 d . U P A 1
C3A C 0.8026(5) 0.4236(4) 0.5507(3) 0.0253(13) Uani 0.641(3) 1 d . U P A 1
H3A H 0.805139 0.384236 0.520828 0.030 Uiso 0.641(3) 1 calc R . P A 1
C4A C 0.8279(6) 0.3885(6) 0.5998(3) 0.0306(17) Uani 0.641(3) 1 d . U P A 1
C5A C 0.8216(10) 0.4496(14) 0.6430(5) 0.025(2) Uani 0.641(3) 1 d . U P A 1
H5A H 0.836554 0.426755 0.677064 0.030 Uiso 0.641(3) 1 calc R . P A 1
C6A C 0.7949(7) 0.5408(10) 0.6384(5) 0.025(2) Uani 0.641(3) 1 d . U P A 1
C7A C 0.8589(9) 0.2886(9) 0.6083(4) 0.040(2) Uani 0.641(3) 1 d . U P A 1
C8A C 0.8004(7) 0.2435(6) 0.6511(4) 0.0439(19) Uani 0.641(3) 1 d . U P A 1
H8A H 0.735937 0.240288 0.639428 0.066 Uiso 0.641(3) 1 calc GR . P A 1
H8B H 0.804181 0.280235 0.683482 0.066 Uiso 0.641(3) 1 calc GR . P A 1
H8C H 0.823369 0.180975 0.657979 0.066 Uiso 0.641(3) 1 calc GR . P A 1
C9A C 0.9621(13) 0.2929(13) 0.6306(5) 0.042(3) Uani 0.641(3) 1 d . U P A 1
H9A H 1.001518 0.326032 0.605569 0.064 Uiso 0.641(3) 1 calc GR . P A 1
H9B H 0.985668 0.229981 0.635440 0.064 Uiso 0.641(3) 1 calc GR . P A 1
H9C H 0.962414 0.325255 0.664534 0.064 Uiso 0.641(3) 1 calc GR . P A 1
C10A C 0.8452(11) 0.2312(8) 0.5590(5) 0.072(3) Uani 0.641(3) 1 d . U P A 1
H10A H 0.881520 0.257698 0.530134 0.108 Uiso 0.641(3) 1 calc GR . P A 1
H10B H 0.779617 0.231225 0.549352 0.108 Uiso 0.641(3) 1 calc GR . P A 1
H10C H 0.865500 0.167717 0.565598 0.108 Uiso 0.641(3) 1 calc GR . P A 1
C1B C 0.8250(9) 0.5896(8) 0.5834(5) 0.024(2) Uani 0.359(3) 1 d . U P A 2
C2B C 0.8542(8) 0.5395(8) 0.5403(5) 0.026(2) Uani 0.359(3) 1 d . U P A 2
C3B C 0.8690(9) 0.4456(9) 0.5429(6) 0.033(2) Uani 0.359(3) 1 d . U P A 2
H3B H 0.885036 0.413058 0.511693 0.040 Uiso 0.359(3) 1 calc R . P A 2
C4B C 0.8613(12) 0.3985(13) 0.5888(8) 0.037(3) Uani 0.359(3) 1 d . U P A 2
C5B C 0.838(2) 0.451(3) 0.6333(11) 0.031(3) Uani 0.359(3) 1 d . U P A 2
H5B H 0.834320 0.419943 0.666194 0.037 Uiso 0.359(3) 1 calc R . P A 2
C6B C 0.8202(14) 0.544(2) 0.6330(11) 0.029(3) Uani 0.359(3) 1 d . U P A 2
C7B C 0.8815(17) 0.2962(18) 0.5951(10) 0.048(3) Uani 0.359(3) 1 d . U P A 2
C8B C 0.8072(17) 0.2449(15) 0.6218(10) 0.063(4) Uani 0.359(3) 1 d . U P A 2
H8D H 0.748228 0.257364 0.604174 0.094 Uiso 0.359(3) 1 calc GR . P A 2
H8E H 0.803370 0.264545 0.658660 0.094 Uiso 0.359(3) 1 calc GR . P A 2
H8F H 0.820437 0.178553 0.620257 0.094 Uiso 0.359(3) 1 calc GR . P A 2
C9B C 0.974(3) 0.284(3) 0.6182(13) 0.057(5) Uani 0.359(3) 1 d . U P A 2
H9D H 1.020308 0.312320 0.594854 0.086 Uiso 0.359(3) 1 calc GR . P A 2
H9E H 0.987361 0.218375 0.622260 0.086 Uiso 0.359(3) 1 calc GR . P A 2
H9F H 0.976399 0.314563 0.652695 0.086 Uiso 0.359(3) 1 calc GR . P A 2
C10B C 0.9015(14) 0.2495(11) 0.5430(7) 0.052(3) Uani 0.359(3) 1 d . U P A 2
H10D H 0.845832 0.250583 0.521012 0.077 Uiso 0.359(3) 1 calc GR . P A 2
H10E H 0.919997 0.185317 0.549300 0.077 Uiso 0.359(3) 1 calc GR . P A 2
H10F H 0.951506 0.282298 0.524954 0.077 Uiso 0.359(3) 1 calc GR . P A 2
C11 C 0.7941(3) 0.6019(3) 0.68616(18) 0.0295(9) Uani 1 1 d . U . . .
C12 C 0.8133(4) 0.5468(4) 0.73717(19) 0.0419(12) Uani 1 1 d . U . . .
H12A H 0.873875 0.516901 0.734620 0.063 Uiso 1 1 calc GR . . . .
H12B H 0.765418 0.499628 0.741816 0.063 Uiso 1 1 calc GR . . . .
H12C H 0.812763 0.588878 0.767406 0.063 Uiso 1 1 calc GR . . . .
C13 C 0.8636(4) 0.6800(3) 0.6845(2) 0.0413(12) Uani 1 1 d . U . . .
H13A H 0.926235 0.654449 0.683102 0.062 Uiso 1 1 calc GR . . . .
H13B H 0.857031 0.718152 0.716224 0.062 Uiso 1 1 calc GR . . . .
H13C H 0.852569 0.718093 0.653233 0.062 Uiso 1 1 calc GR . . . .
C14 C 0.6952(3) 0.6392(4) 0.6911(2) 0.0441(12) Uani 1 1 d . U . . .
H14A H 0.691407 0.680788 0.721513 0.066 Uiso 1 1 calc GR . . . .
H14B H 0.652312 0.587596 0.695961 0.066 Uiso 1 1 calc GR . . . .
H14C H 0.678902 0.673147 0.659027 0.066 Uiso 1 1 calc GR . . . .
C15A C 0.7418(5) 0.5461(4) 0.4920(3) 0.0231(13) Uani 0.641(3) 1 d . U P A 1
H15A H 0.674232 0.556354 0.493989 0.028 Uiso 0.641(3) 1 calc R . P A 1
H15B H 0.752378 0.495850 0.466198 0.028 Uiso 0.641(3) 1 calc R . P A 1
C16A C 0.9303(4) 0.7881(5) 0.4683(3) 0.0236(12) Uani 0.641(3) 1 d . U P A 1
C17A C 0.9408(4) 0.6991(4) 0.4482(3) 0.0223(12) Uani 0.641(3) 1 d . U P A 1
C18A C 0.9985(4) 0.6829(4) 0.4059(3) 0.0237(12) Uani 0.641(3) 1 d . U P A 1
H18A H 1.003310 0.622070 0.392051 0.028 Uiso 0.641(3) 1 calc R . P A 1
C19A C 1.0502(6) 0.7542(7) 0.3828(4) 0.0242(18) Uani 0.641(3) 1 d . U P A 1
C20A C 1.0439(12) 0.8408(16) 0.4055(7) 0.022(2) Uani 0.641(3) 1 d . U P A 1
H20A H 1.081970 0.888731 0.392038 0.026 Uiso 0.641(3) 1 calc R . P A 1
C21A C 0.9834(8) 0.8618(9) 0.4478(4) 0.022(2) Uani 0.641(3) 1 d . U P A 1
C15B C 0.8712(10) 0.5898(11) 0.4888(6) 0.026(3) Uani 0.359(3) 1 d . U P A 2
H15C H 0.919546 0.637356 0.493837 0.031 Uiso 0.359(3) 1 calc R . P A 2
H15D H 0.893207 0.545535 0.461863 0.031 Uiso 0.359(3) 1 calc R . P A 2
C16B C 0.8959(8) 0.8090(8) 0.4418(5) 0.0235(19) Uani 0.359(3) 1 d . U P A 2
C17B C 0.8876(7) 0.7314(8) 0.4100(4) 0.0224(19) Uani 0.359(3) 1 d . U P A 2
C18B C 0.9562(8) 0.7093(8) 0.3743(5) 0.026(2) Uani 0.359(3) 1 d . U P A 2
H18B H 0.951063 0.654604 0.353792 0.031 Uiso 0.359(3) 1 calc R . P A 2
C19B C 1.0321(11) 0.7661(13) 0.3681(6) 0.022(3) Uani 0.359(3) 1 d . U P A 2
C20B C 1.032(2) 0.846(3) 0.3965(13) 0.023(3) Uani 0.359(3) 1 d . U P A 2
H20B H 1.080617 0.888999 0.389598 0.027 Uiso 0.359(3) 1 calc R . P A 2
C21B C 0.9681(15) 0.8698(17) 0.4349(8) 0.022(3) Uani 0.359(3) 1 d . U P A 2
C22 C 1.1098(3) 0.7337(3) 0.33304(19) 0.0326(10) Uani 1 1 d . U . . .
C23 C 1.1721(4) 0.8156(4) 0.3175(2) 0.0435(12) Uani 1 1 d . U . . .
H23A H 1.133616 0.867877 0.306633 0.065 Uiso 1 1 calc GR . . . .
H23B H 1.212329 0.797253 0.288268 0.065 Uiso 1 1 calc GR . . . .
H23C H 1.210060 0.833659 0.347779 0.065 Uiso 1 1 calc GR . . . .
C24 C 1.1709(4) 0.6518(4) 0.3485(2) 0.0489(13) Uani 1 1 d . U . . .
H24A H 1.206809 0.667806 0.379934 0.073 Uiso 1 1 calc GR . . . .
H24B H 1.212998 0.637270 0.319448 0.073 Uiso 1 1 calc GR . . . .
H24C H 1.131995 0.598026 0.356048 0.073 Uiso 1 1 calc GR . . . .
C25 C 1.0532(5) 0.7042(5) 0.2848(3) 0.0640(17) Uani 1 1 d . U . . .
H25A H 1.018720 0.647748 0.293008 0.096 Uiso 1 1 calc GR . . . .
H25B H 1.094964 0.692379 0.255114 0.096 Uiso 1 1 calc GR . . . .
H25C H 1.009948 0.753499 0.275335 0.096 Uiso 1 1 calc GR . . . .
C26 C 0.9766(3) 0.9597(3) 0.46931(18) 0.0313(9) Uani 1 1 d . U . . .
C27 C 0.9967(4) 0.9522(4) 0.5280(2) 0.0478(13) Uani 1 1 d . U . . .
H27A H 0.954622 0.907187 0.544006 0.072 Uiso 1 1 calc GR . . . .
H27B H 0.987725 1.012654 0.544693 0.072 Uiso 1 1 calc GR . . . .
H27C H 1.060661 0.932055 0.533218 0.072 Uiso 1 1 calc GR . . . .
C28 C 0.8828(4) 1.0044(4) 0.4605(3) 0.0490(13) Uani 1 1 d . U . . .
H28A H 0.882247 1.066016 0.476535 0.074 Uiso 1 1 calc GR . . . .
H28B H 0.834644 0.966244 0.476739 0.074 Uiso 1 1 calc GR . . . .
H28C H 0.870986 1.009807 0.422632 0.074 Uiso 1 1 calc GR . . . .
C29 C 1.0483(3) 1.0246(3) 0.4461(2) 0.0377(11) Uani 1 1 d . U . . .
H29A H 1.110136 0.998592 0.451434 0.057 Uiso 1 1 calc GR . . . .
H29B H 1.044286 1.084818 0.463525 0.057 Uiso 1 1 calc GR . . . .
H29C H 1.036882 1.032125 0.408266 0.057 Uiso 1 1 calc GR . . . .
C30A C 0.8892(5) 0.6201(5) 0.4723(3) 0.0218(14) Uani 0.641(3) 1 d . U P A 1
H30A H 0.909061 0.612653 0.509340 0.026 Uiso 0.641(3) 1 calc R . P A 1
H30B H 0.905087 0.562602 0.453191 0.026 Uiso 0.641(3) 1 calc R . P A 1
C31A C 0.6019(4) 0.7233(5) 0.4434(3) 0.0210(12) Uani 0.641(3) 1 d . U P A 1
C32A C 0.6513(4) 0.6583(4) 0.4132(2) 0.0214(12) Uani 0.641(3) 1 d . U P A 1
C33A C 0.6041(5) 0.6001(5) 0.3781(3) 0.0260(13) Uani 0.641(3) 1 d . U P A 1
H33A H 0.638129 0.554381 0.359580 0.031 Uiso 0.641(3) 1 calc R . P A 1
C34A C 0.5108(7) 0.6067(6) 0.3696(4) 0.0275(18) Uani 0.641(3) 1 d . U P A 1
C35A C 0.4641(10) 0.6760(9) 0.3978(6) 0.023(2) Uani 0.641(3) 1 d . U P A 1
H35A H 0.400009 0.683890 0.391200 0.028 Uiso 0.641(3) 1 calc R . P A 1
C36A C 0.5049(7) 0.7332(6) 0.4342(4) 0.0198(17) Uani 0.641(3) 1 d . U P A 1
C37A C 0.4576(10) 0.5474(8) 0.3301(6) 0.037(2) Uani 0.641(3) 1 d . U P A 1
C38A C 0.5231(8) 0.4812(8) 0.3005(5) 0.052(3) Uani 0.641(3) 1 d . U P A 1
H38A H 0.550336 0.437442 0.325575 0.078 Uiso 0.641(3) 1 calc GR . P A 1
H38B H 0.572294 0.516884 0.283562 0.078 Uiso 0.641(3) 1 calc GR . P A 1
H38C H 0.488214 0.447215 0.273727 0.078 Uiso 0.641(3) 1 calc GR . P A 1
C39A C 0.3846(9) 0.4893(13) 0.3585(8) 0.052(3) Uani 0.641(3) 1 d . U P A 1
H39A H 0.357126 0.445416 0.333652 0.078 Uiso 0.641(3) 1 calc GR . P A 1
H39B H 0.336377 0.529906 0.372546 0.078 Uiso 0.641(3) 1 calc GR . P A 1
H39C H 0.413664 0.455360 0.387527 0.078 Uiso 0.641(3) 1 calc GR . P A 1
C40A C 0.4132(9) 0.6099(7) 0.2888(6) 0.031(2) Uani 0.641(3) 1 d . U P A 1
H40A H 0.461565 0.639500 0.267705 0.046 Uiso 0.641(3) 1 calc GR . P A 1
H40B H 0.376108 0.657422 0.306368 0.046 Uiso 0.641(3) 1 calc GR . P A 1
H40C H 0.373391 0.572909 0.265760 0.046 Uiso 0.641(3) 1 calc GR . P A 1
C30B C 0.8049(9) 0.6704(9) 0.4132(5) 0.026(2) Uani 0.359(3) 1 d . U P A 2
H30C H 0.813609 0.617058 0.389267 0.031 Uiso 0.359(3) 1 calc R . P A 2
H30D H 0.750034 0.705113 0.400911 0.031 Uiso 0.359(3) 1 calc R . P A 2
C31B C 0.5802(8) 0.6839(9) 0.4634(5) 0.024(2) Uani 0.359(3) 1 d . U P A 2
C32B C 0.6199(7) 0.6038(7) 0.4420(4) 0.0209(19) Uani 0.359(3) 1 d . U P A 2
C33B C 0.5782(8) 0.5562(8) 0.4019(5) 0.023(2) Uani 0.359(3) 1 d . U P A 2
H33B H 0.608124 0.503093 0.388017 0.027 Uiso 0.359(3) 1 calc R . P A 2
C34B C 0.4949(13) 0.5825(12) 0.3813(8) 0.028(3) Uani 0.359(3) 1 d . U P A 2
C35B C 0.452(2) 0.6571(17) 0.4054(12) 0.024(3) Uani 0.359(3) 1 d . U P A 2
H35B H 0.391511 0.672727 0.393752 0.029 Uiso 0.359(3) 1 calc R . P A 2
C36B C 0.4912(13) 0.7117(12) 0.4459(7) 0.023(3) Uani 0.359(3) 1 d . U P A 2
C37B C 0.446(2) 0.5273(16) 0.3400(10) 0.035(3) Uani 0.359(3) 1 d . U P A 2
C38B C 0.5055(15) 0.4487(14) 0.3198(8) 0.046(4) Uani 0.359(3) 1 d . U P A 2
H38D H 0.564201 0.473305 0.306603 0.069 Uiso 0.359(3) 1 calc GR . P A 2
H38E H 0.473044 0.416925 0.291169 0.069 Uiso 0.359(3) 1 calc GR . P A 2
H38F H 0.517572 0.405075 0.348474 0.069 Uiso 0.359(3) 1 calc GR . P A 2
C39B C 0.3549(15) 0.490(2) 0.3645(14) 0.042(4) Uani 0.359(3) 1 d . U P A 2
H39D H 0.369323 0.449025 0.393893 0.063 Uiso 0.359(3) 1 calc GR . P A 2
H39E H 0.320015 0.456533 0.337632 0.063 Uiso 0.359(3) 1 calc GR . P A 2
H39F H 0.317933 0.542462 0.377276 0.063 Uiso 0.359(3) 1 calc GR . P A 2
C40B C 0.4232(19) 0.5818(16) 0.2936(12) 0.039(4) Uani 0.359(3) 1 d . U P A 2
H40D H 0.359312 0.603658 0.296338 0.059 Uiso 0.359(3) 1 calc GR . P A 2
H40E H 0.429773 0.543480 0.261959 0.059 Uiso 0.359(3) 1 calc GR . P A 2
H40F H 0.464949 0.634938 0.291141 0.059 Uiso 0.359(3) 1 calc GR . P A 2
C41 C 0.4474(3) 0.8044(3) 0.46499(18) 0.0309(9) Uani 1 1 d . U . . .
C42 C 0.4431(4) 0.7885(3) 0.5244(2) 0.0405(11) Uani 1 1 d . U . . .
H42A H 0.412216 0.729566 0.531616 0.061 Uiso 1 1 calc GR . . . .
H42B H 0.408519 0.838802 0.541063 0.061 Uiso 1 1 calc GR . . . .
H42C H 0.505974 0.786772 0.538775 0.061 Uiso 1 1 calc GR . . . .
C43 C 0.4933(4) 0.8967(4) 0.4520(2) 0.0440(12) Uani 1 1 d . U . . .
H43A H 0.557381 0.896015 0.464509 0.066 Uiso 1 1 calc GR . . . .
H43B H 0.459590 0.946836 0.469446 0.066 Uiso 1 1 calc GR . . . .
H43C H 0.492457 0.906459 0.413833 0.066 Uiso 1 1 calc GR . . . .
C44 C 0.3466(3) 0.8092(3) 0.4458(2) 0.0356(10) Uani 1 1 d . U . . .
H44A H 0.345678 0.821644 0.407814 0.053 Uiso 1 1 calc GR . . . .
H44B H 0.314185 0.858747 0.464418 0.053 Uiso 1 1 calc GR . . . .
H44C H 0.315897 0.750114 0.452780 0.053 Uiso 1 1 calc GR . . . .
C45A C 0.7547(5) 0.6539(5) 0.4179(2) 0.0224(13) Uani 0.641(3) 1 d . U P A 1
H45A H 0.778309 0.605871 0.393629 0.027 Uiso 0.641(3) 1 calc R . P A 1
H45B H 0.781086 0.713912 0.406674 0.027 Uiso 0.641(3) 1 calc R . P A 1
C46A C 0.7847(7) 0.9105(8) 0.6062(4) 0.054(2) Uani 0.641(3) 1 d . U P A 1
H46A H 0.801803 0.971993 0.592172 0.065 Uiso 0.641(3) 1 calc R . P A 1
H46B H 0.841455 0.872922 0.610134 0.065 Uiso 0.641(3) 1 calc R . P A 1
C47A C 0.7324(10) 0.9199(9) 0.6606(5) 0.078(3) Uani 0.641(3) 1 d . U P A 1
H47A H 0.773328 0.944889 0.688436 0.094 Uiso 0.641(3) 1 calc R . P A 1
H47B H 0.706488 0.860055 0.672330 0.094 Uiso 0.641(3) 1 calc R . P A 1
C45B C 0.7085(8) 0.5656(8) 0.4666(5) 0.026(2) Uani 0.359(3) 1 d . U P A 2
H45C H 0.693989 0.542306 0.502287 0.031 Uiso 0.359(3) 1 calc R . P A 2
H45D H 0.729663 0.512305 0.445262 0.031 Uiso 0.359(3) 1 calc R . P A 2
C46B C 0.7476(15) 0.8767(14) 0.6250(7) 0.056(3) Uani 0.359(3) 1 d . U P A 2
H46C H 0.796580 0.924217 0.627350 0.067 Uiso 0.359(3) 1 calc R . P A 2
H46D H 0.772484 0.817853 0.638895 0.067 Uiso 0.359(3) 1 calc R . P A 2
C47B C 0.6624(16) 0.9069(15) 0.6577(9) 0.070(3) Uani 0.359(3) 1 d . U P A 2
H47C H 0.608138 0.868123 0.649025 0.084 Uiso 0.359(3) 1 calc R . P A 2
H47D H 0.675217 0.901610 0.695857 0.084 Uiso 0.359(3) 1 calc R . P A 2
C48 C 0.6467(7) 0.9971(6) 0.6440(4) 0.098(2) Uani 1 1 d . U . . .
H48A H 0.610341 1.014650 0.675453 0.117 Uiso 0.641(3) 1 calc R . P A 1
H48B H 0.673659 1.053709 0.628352 0.117 Uiso 0.641(3) 1 calc R . P A 1
H48C H 0.704583 1.033511 0.645454 0.117 Uiso 0.359(3) 1 calc R . P A 2
H48D H 0.600580 1.025818 0.667660 0.117 Uiso 0.359(3) 1 calc R . P A 2
C49A C 0.5918(7) 0.9521(8) 0.6078(5) 0.062(2) Uani 0.641(3) 1 d . U P A 1
H49A H 0.535750 0.988763 0.599901 0.074 Uiso 0.641(3) 1 calc R . P A 1
H49B H 0.572731 0.890814 0.621306 0.074 Uiso 0.641(3) 1 calc R . P A 1
C50A C 0.6536(8) 0.9415(9) 0.5573(5) 0.058(3) Uani 0.641(3) 1 d . U P A 1
H50A H 0.615950 0.924188 0.526305 0.069 Uiso 0.641(3) 1 calc R . P A 1
H50B H 0.687155 0.999522 0.549540 0.069 Uiso 0.641(3) 1 calc R . P A 1
C49B C 0.6055(14) 0.9907(15) 0.5805(9) 0.062(3) Uani 0.359(3) 1 d . U P A 2
H49C H 0.552890 0.947222 0.577916 0.075 Uiso 0.359(3) 1 calc R . P A 2
H49D H 0.585813 1.052119 0.567505 0.075 Uiso 0.359(3) 1 calc R . P A 2
C50B C 0.6936(14) 0.9532(15) 0.5482(9) 0.047(4) Uani 0.359(3) 1 d . U P A 2
H50C H 0.677583 0.944530 0.510601 0.056 Uiso 0.359(3) 1 calc R . P A 2
H50D H 0.745282 0.997756 0.550599 0.056 Uiso 0.359(3) 1 calc R . P A 2
C51 C 0.1032(6) 0.7398(9) 0.5993(4) 0.114(3) Uani 1 1 d . U . . .
H51A H 0.036897 0.727486 0.596262 0.171 Uiso 1 1 calc GR . . . .
H51B H 0.113551 0.806607 0.601507 0.171 Uiso 1 1 calc GR . . . .
H51C H 0.127292 0.710022 0.631158 0.171 Uiso 1 1 calc GR . . . .
C52 C 0.1510(6) 0.7030(8) 0.5531(4) 0.097(3) Uani 1 1 d . U . . .
H52A H 0.218326 0.713523 0.556104 0.116 Uiso 0.641(3) 1 calc R . P A 1
H52B H 0.128420 0.733569 0.520703 0.116 Uiso 0.641(3) 1 calc R . P A 1
H52C H 0.209003 0.739041 0.551488 0.116 Uiso 0.359(3) 1 calc R . P A 2
H52D H 0.113309 0.724771 0.523037 0.116 Uiso 0.359(3) 1 calc R . P A 2
C53A C 0.1307(11) 0.6030(13) 0.5515(6) 0.089(3) Uani 0.641(3) 1 d . U P A 1
H53A H 0.159133 0.573448 0.582658 0.107 Uiso 0.641(3) 1 calc R . P A 1
H53B H 0.063021 0.594395 0.554167 0.107 Uiso 0.641(3) 1 calc R . P A 1
C54A C 0.1625(12) 0.5569(14) 0.5055(7) 0.110(4) Uani 0.641(3) 1 d . U P A 1
H54A H 0.229770 0.565640 0.500711 0.132 Uiso 0.641(3) 1 calc R . P A 1
H54B H 0.129825 0.579263 0.473752 0.132 Uiso 0.641(3) 1 calc R . P A 1
C55A C 0.1365(13) 0.4427(15) 0.5181(8) 0.111(4) Uani 0.641(3) 1 d . U P A 1
H55A H 0.173065 0.403001 0.494758 0.166 Uiso 0.641(3) 1 calc GR . P A 1
H55B H 0.070624 0.432010 0.511725 0.166 Uiso 0.641(3) 1 calc GR . P A 1
H55C H 0.151171 0.428251 0.554850 0.166 Uiso 0.641(3) 1 calc GR . P A 1
C53B C 0.179(2) 0.609(2) 0.5379(13) 0.098(4) Uani 0.359(3) 1 d . U P A 2
H53C H 0.223764 0.588736 0.564936 0.118 Uiso 0.359(3) 1 calc R . P A 2
H53D H 0.214098 0.615851 0.504735 0.118 Uiso 0.359(3) 1 calc R . P A 2
C54B C 0.1149(19) 0.530(3) 0.5296(13) 0.099(4) Uani 0.359(3) 1 d . U P A 2
H54C H 0.054464 0.552938 0.517143 0.119 Uiso 0.359(3) 1 calc R . P A 2
H54D H 0.104879 0.497488 0.563558 0.119 Uiso 0.359(3) 1 calc R . P A 2
C55B C 0.154(2) 0.461(3) 0.4892(13) 0.110(5) Uani 0.359(3) 1 d . U P A 2
H55D H 0.199064 0.492653 0.466789 0.165 Uiso 0.359(3) 1 calc GR . P A 2
H55E H 0.103481 0.437127 0.467430 0.165 Uiso 0.359(3) 1 calc GR . P A 2
H55F H 0.184039 0.409926 0.507718 0.165 Uiso 0.359(3) 1 calc GR . P A 2

loop_
_atom_site_aniso_label
_atom_site_aniso_U_11
_atom_site_aniso_U_22
_atom_site_aniso_U_33
_atom_site_aniso_U_23
_atom_site_aniso_U_13
_atom_site_aniso_U_12
Ti1 0.0194(4) 0.0198(4) 0.0201(3) -0.0026(3) 0.0018(3) 0.0009(3)
O1A 0.030(3) 0.022(2) 0.019(2) -0.0017(17) 0.0039(19) 0.001(2)
O2A 0.024(2) 0.026(2) 0.023(2) -0.0032(18) 0.0047(18) 0.0000(18)
O3A 0.024(2) 0.023(2) 0.019(2) -0.0034(19) 0.0001(18) 0.0003(18)
O1B 0.029(4) 0.026(4) 0.018(4) -0.004(3) 0.001(3) 0.001(3)
O2B 0.025(4) 0.023(4) 0.023(4) -0.008(3) 0.007(3) -0.003(3)
O3B 0.020(4) 0.029(4) 0.026(4) -0.010(3) -0.001(3) -0.001(3)
O4 0.0351(18) 0.0404(18) 0.0332(18) -0.0166(14) -0.0017(14) 0.0082(14)
N1 0.0190(15) 0.0238(16) 0.0235(17) -0.0037(13) 0.0027(13) 0.0001(13)
C1A 0.024(3) 0.021(3) 0.024(3) 0.002(2) 0.004(3) -0.004(2)
C2A 0.025(3) 0.023(3) 0.024(3) 0.002(2) 0.000(2) -0.003(2)
C3A 0.029(3) 0.022(3) 0.025(3) -0.002(2) -0.006(2) 0.000(2)
C4A 0.040(4) 0.026(3) 0.026(4) 0.002(3) -0.006(3) 0.002(3)
C5A 0.029(5) 0.027(3) 0.018(5) 0.004(4) -0.004(3) 0.000(4)
C6A 0.025(5) 0.029(3) 0.021(4) 0.000(3) 0.001(4) -0.003(4)
C7A 0.057(5) 0.028(3) 0.033(4) 0.004(3) -0.012(4) 0.010(4)
C8A 0.056(5) 0.030(4) 0.045(5) 0.007(4) -0.013(4) 0.002(3)
C9A 0.054(6) 0.036(5) 0.037(6) 0.011(4) 0.007(4) 0.018(4)
C10A 0.119(7) 0.040(4) 0.057(5) 0.000(4) -0.010(5) 0.010(5)
C1B 0.020(4) 0.025(4) 0.027(4) -0.002(4) -0.002(4) -0.002(4)
C2B 0.022(4) 0.027(4) 0.028(4) -0.008(4) -0.005(4) -0.001(4)
C3B 0.029(5) 0.031(5) 0.039(5) -0.008(4) -0.015(4) 0.003(4)
C4B 0.040(6) 0.031(5) 0.039(5) -0.002(4) -0.010(5) 0.005(5)
C5B 0.031(7) 0.032(5) 0.029(7) 0.007(6) -0.005(6) 0.001(6)
C6B 0.027(6) 0.031(5) 0.028(5) 0.003(5) -0.002(5) -0.004(6)
C7B 0.063(6) 0.034(5) 0.047(6) 0.000(5) -0.017(5) 0.007(5)
C8B 0.077(7) 0.045(6) 0.066(7) -0.002(7) -0.011(7) 0.004(6)
C9B 0.072(9) 0.047(7) 0.053(9) 0.005(8) -0.005(8) 0.014(7)
C10B 0.073(8) 0.024(6) 0.058(7) -0.019(5) -0.031(6) 0.018(6)
C11 0.032(2) 0.032(2) 0.025(2) 0.0020(17) 0.0021(17) -0.0039(17)
C12 0.049(3) 0.051(3) 0.026(3) 0.006(2) 0.003(2) 0.009(2)
C13 0.049(3) 0.038(3) 0.037(3) -0.008(2) 0.012(2) -0.009(2)
C14 0.039(3) 0.044(3) 0.049(3) 0.004(2) -0.005(2) 0.002(2)
C15A 0.028(3) 0.021(3) 0.020(3) -0.002(2) -0.002(3) -0.003(2)
C16A 0.019(3) 0.029(3) 0.022(3) -0.001(2) 0.003(2) 0.001(2)
C17A 0.016(2) 0.026(3) 0.025(3) 0.001(2) -0.004(2) 0.001(2)
C18A 0.017(3) 0.028(3) 0.026(3) -0.004(2) -0.003(2) 0.005(2)
C19A 0.015(4) 0.036(4) 0.022(4) 0.000(3) -0.007(3) 0.004(3)
C20A 0.010(4) 0.030(4) 0.025(6) -0.001(4) -0.009(3) -0.002(3)
C21A 0.015(4) 0.026(4) 0.025(5) -0.004(4) -0.004(3) 0.001(3)
C15B 0.020(5) 0.033(6) 0.025(6) -0.010(5) -0.004(4) 0.006(5)
C16B 0.021(4) 0.030(4) 0.020(4) -0.002(4) 0.003(4) -0.002(4)
C17B 0.016(4) 0.033(4) 0.019(4) -0.005(4) 0.002(3) -0.001(4)
C18B 0.021(4) 0.035(5) 0.022(4) -0.003(4) 0.002(4) 0.002(4)
C19B 0.012(5) 0.032(5) 0.023(6) -0.001(5) -0.001(4) -0.003(4)
C20B 0.015(7) 0.032(6) 0.021(7) 0.001(6) -0.005(6) 0.000(6)
C21B 0.019(6) 0.025(5) 0.022(6) -0.007(5) -0.003(5) 0.000(5)
C22 0.0201(19) 0.047(3) 0.031(2) -0.0091(19) 0.0037(17) -0.0046(18)
C23 0.038(3) 0.054(3) 0.038(3) -0.006(2) 0.014(2) -0.008(2)
C24 0.036(3) 0.053(3) 0.058(3) -0.009(3) -0.001(2) 0.004(2)
C25 0.072(4) 0.070(4) 0.050(4) -0.014(3) -0.027(3) -0.009(3)
C26 0.031(2) 0.028(2) 0.036(2) -0.0067(18) 0.0070(18) -0.0070(17)
C27 0.066(3) 0.042(3) 0.035(3) 0.001(2) 0.015(3) -0.001(3)
C28 0.039(3) 0.046(3) 0.062(3) -0.021(3) 0.001(2) 0.006(2)
C29 0.040(3) 0.034(2) 0.040(3) -0.006(2) 0.007(2) -0.0108(19)
C30A 0.020(3) 0.022(3) 0.023(4) -0.001(3) -0.003(3) 0.003(3)
C31A 0.021(3) 0.020(3) 0.021(3) 0.001(2) 0.002(2) -0.001(2)
C32A 0.019(3) 0.025(3) 0.020(3) 0.001(2) -0.002(2) 0.006(2)
C33A 0.028(3) 0.027(3) 0.023(3) -0.008(3) -0.002(2) 0.008(3)
C34A 0.028(4) 0.025(4) 0.030(4) -0.007(3) -0.005(3) 0.003(3)
C35A 0.021(5) 0.021(5) 0.027(5) 0.000(3) -0.002(3) 0.006(4)
C36A 0.019(4) 0.019(4) 0.021(4) 0.001(3) 0.000(3) 0.005(3)
C37A 0.031(4) 0.034(5) 0.045(5) -0.016(4) -0.012(4) 0.008(4)
C38A 0.049(5) 0.052(6) 0.055(6) -0.034(5) -0.020(5) 0.016(4)
C39A 0.050(7) 0.039(4) 0.067(6) -0.005(4) -0.016(7) 0.008(7)
C40A 0.028(4) 0.033(6) 0.031(4) -0.007(4) -0.011(3) 0.005(4)
C30B 0.021(5) 0.037(5) 0.018(5) -0.006(4) 0.004(4) -0.007(5)
C31B 0.023(4) 0.027(4) 0.022(4) -0.006(4) -0.001(4) -0.002(4)
C32B 0.016(4) 0.021(4) 0.026(4) -0.003(4) 0.003(3) 0.004(3)
C33B 0.022(4) 0.023(4) 0.024(5) -0.007(4) 0.001(4) -0.001(4)
C34B 0.025(5) 0.024(5) 0.035(5) -0.009(4) 0.000(4) 0.005(4)
C35B 0.024(6) 0.020(7) 0.028(6) -0.002(5) 0.003(5) 0.002(5)
C36B 0.018(5) 0.024(6) 0.027(6) 0.000(5) 0.000(5) 0.001(4)
C37B 0.032(5) 0.034(6) 0.039(5) -0.016(5) -0.011(5) 0.011(5)
C38B 0.044(7) 0.043(8) 0.050(8) -0.030(6) -0.015(6) 0.014(6)
C39B 0.035(8) 0.040(6) 0.052(7) -0.002(6) -0.008(8) 0.009(8)
C40B 0.032(7) 0.043(9) 0.043(7) -0.013(7) -0.008(6) 0.004(7)
C41 0.028(2) 0.035(2) 0.030(2) -0.0108(18) -0.0006(17) 0.0101(17)
C42 0.048(3) 0.040(3) 0.033(3) -0.004(2) -0.002(2) 0.011(2)
C43 0.041(3) 0.048(3) 0.042(3) -0.013(2) 0.007(2) -0.002(2)
C44 0.029(2) 0.041(3) 0.037(3) -0.009(2) -0.0039(19) 0.0109(19)
C45A 0.022(3) 0.028(3) 0.017(3) -0.005(2) 0.002(3) 0.007(3)
C46A 0.045(5) 0.062(5) 0.056(5) -0.033(4) 0.006(4) 0.000(4)
C47A 0.098(6) 0.075(6) 0.061(5) -0.023(5) 0.006(5) 0.004(6)
C45B 0.023(5) 0.021(4) 0.033(5) -0.009(4) 0.000(4) -0.006(4)
C46B 0.071(7) 0.056(7) 0.040(6) -0.027(6) -0.009(6) 0.008(6)
C47B 0.072(7) 0.077(7) 0.060(7) -0.023(6) 0.012(7) 0.009(7)
C48 0.099(5) 0.087(5) 0.108(6) -0.048(4) 0.036(4) 0.008(4)
C49A 0.056(5) 0.064(5) 0.065(6) -0.028(4) 0.010(5) 0.019(4)
C50A 0.056(6) 0.058(5) 0.060(6) -0.016(4) -0.009(5) 0.023(5)
C49B 0.061(7) 0.061(7) 0.065(7) -0.017(6) 0.006(6) 0.022(6)
C50B 0.048(8) 0.046(6) 0.046(7) -0.001(6) 0.003(7) 0.020(7)
C51 0.079(5) 0.186(9) 0.079(6) 0.044(6) 0.010(4) 0.047(6)
C52 0.070(4) 0.149(7) 0.072(5) 0.026(5) 0.008(4) 0.037(5)
C53A 0.062(6) 0.136(8) 0.069(6) 0.020(6) -0.011(5) 0.022(7)
C54A 0.088(7) 0.153(9) 0.088(7) 0.013(7) -0.020(6) 0.032(7)
C55A 0.094(8) 0.144(10) 0.094(9) 0.008(9) -0.012(8) 0.011(8)
C53B 0.077(8) 0.137(9) 0.081(8) 0.010(8) 0.000(8) 0.025(8)
C54B 0.075(8) 0.139(9) 0.083(8) 0.011(8) -0.005(7) 0.019(8)
C55B 0.093(9) 0.149(11) 0.088(10) 0.008(10) -0.014(9) 0.005(10)

loop_
_atom_type_symbol
_atom_type_description
_atom_type_scat_dispersion_real
_atom_type_scat_dispersion_imag
_atom_type_scat_source
C C 0.0033 0.0016 'International Tables Vol C Tables 4.2.6.8 and 6.1.1.4'
H H 0.0000 0.0000 'International Tables Vol C Tables 4.2.6.8 and 6.1.1.4'
N N 0.0061 0.0033 'International Tables Vol C Tables 4.2.6.8 and 6.1.1.4'
O O 0.0106 0.0060 'International Tables Vol C Tables 4.2.6.8 and 6.1.1.4'
Ti Ti 0.2776 0.4457 'International Tables Vol C Tables 4.2.6.8 and 6.1.1.4'

loop_
_geom_angle_atom_site_label_1
_geom_angle_atom_site_label_2
_geom_angle_atom_site_label_3
_geom_angle
_geom_angle_site_symmetry_1
_geom_angle_site_symmetry_3
_geom_angle_publ_flag
O1A Ti1 O4 93.10(17) . . ?
O1A Ti1 N1 88.84(16) . . ?
O2A Ti1 O1A 118.4(2) . . ?
O2A Ti1 O4 88.94(16) . . ?
O2A Ti1 N1 88.83(16) . . ?
O3A Ti1 O1A 120.7(2) . . ?
O3A Ti1 O2A 120.8(2) . . ?
O3A Ti1 O4 91.07(15) . . ?
O3A Ti1 N1 89.22(16) . . ?
O1B Ti1 O2B 119.6(4) . . ?
O1B Ti1 O3B 120.5(4) . . ?
O1B Ti1 O4 93.4(3) . . ?
O1B Ti1 N1 87.6(3) . . ?
O2B Ti1 O4 90.6(2) . . ?
O2B Ti1 N1 87.0(2) . . ?
O3B Ti1 O2B 119.2(4) . . ?
O3B Ti1 O4 94.3(3) . . ?
O3B Ti1 N1 87.0(3) . . ?
O4 Ti1 N1 177.56(15) . . ?
C1A O1A Ti1 134.8(4) . . ?
C16A O2A Ti1 132.4(4) . . ?
C31A O3A Ti1 132.4(4) . . ?
C1B O1B Ti1 132.5(7) . . ?
C16B O2B Ti1 136.5(7) . . ?
C31B O3B Ti1 137.1(7) . . ?
C46A O4 Ti1 124.9(4) . . ?
C46A O4 C50A 103.4(7) . . ?
C46B O4 Ti1 125.8(8) . . ?
C46B O4 C50B 111.4(13) . . ?
C50A O4 Ti1 124.4(5) . . ?
C50B O4 Ti1 120.0(9) . . ?
C15A N1 Ti1 108.7(3) . . ?
C15B N1 Ti1 109.9(6) . . ?
C15B N1 C30B 107.1(8) . . ?
C15B N1 C45B 111.8(8) . . ?
C30A N1 Ti1 108.5(3) . . ?
C30A N1 C15A 107.7(4) . . ?
C30B N1 Ti1 109.9(5) . . ?
C45A N1 Ti1 109.2(3) . . ?
C45A N1 C15A 111.4(5) . . ?
C45A N1 C30A 111.3(5) . . ?
C45B N1 Ti1 111.4(5) . . ?
C45B N1 C30B 106.5(7) . . ?
O1A C1A C2A 118.5(6) . . ?
O1A C1A C6A 122.2(8) . . ?
C6A C1A C2A 119.3(8) . . ?
C1A C2A C15A 119.9(6) . . ?
C3A C2A C1A 120.1(6) . . ?
C3A C2A C15A 119.9(6) . . ?
C2A C3A H3A 119.0 . . ?
C2A C3A C4A 122.0(7) . . ?
C4A C3A H3A 119.0 . . ?
C3A C4A C5A 116.6(9) . . ?
C3A C4A C7A 123.3(8) . . ?
C5A C4A C7A 120.1(9) . . ?
C4A C5A H5A 118.3 . . ?
C6A C5A C4A 123.5(11) . . ?
C6A C5A H5A 118.3 . . ?
C1A C6A C11 121.7(11) . . ?
C5A C6A C1A 118.5(11) . . ?
C5A C6A C11 119.8(10) . . ?
C4A C7A C9A 106.7(10) . . ?
C8A C7A C4A 110.1(8) . . ?
C8A C7A C9A 106.5(9) . . ?
C10A C7A C4A 111.3(8) . . ?
C10A C7A C8A 106.3(11) . . ?
C10A C7A C9A 115.8(10) . . ?
C7A C8A H8A 109.5 . . ?
C7A C8A H8B 109.5 . . ?
C7A C8A H8C 109.5 . . ?
H8A C8A H8B 109.5 . . ?
H8A C8A H8C 109.5 . . ?
H8B C8A H8C 109.5 . . ?
C7A C9A H9A 109.5 . . ?
C7A C9A H9B 109.5 . . ?
C7A C9A H9C 109.5 . . ?
H9A C9A H9B 109.5 . . ?
H9A C9A H9C 109.5 . . ?
H9B C9A H9C 109.5 . . ?
C7A C10A H10A 109.5 . . ?
C7A C10A H10B 109.5 . . ?
C7A C10A H10C 109.5 . . ?
H10A C10A H10B 109.5 . . ?
H10A C10A H10C 109.5 . . ?
H10B C10A H10C 109.5 . . ?
O1B C1B C2B 120.9(11) . . ?
O1B C1B C6B 120.6(15) . . ?
C2B C1B C6B 118.5(15) . . ?
C1B C2B C15B 118.8(11) . . ?
C3B C2B C1B 121.9(12) . . ?
C3B C2B C15B 119.3(11) . . ?
C2B C3B H3B 119.2 . . ?
C4B C3B C2B 121.6(14) . . ?
C4B C3B H3B 119.2 . . ?
C3B C4B C5B 116.0(19) . . ?
C3B C4B C7B 124.5(17) . . ?
C5B C4B C7B 119(2) . . ?
C4B C5B H5B 117.5 . . ?
C6B C5B C4B 125(2) . . ?
C6B C5B H5B 117.5 . . ?
C1B C6B C11 121(2) . . ?
C5B C6B C1B 117(2) . . ?
C5B C6B C11 123(2) . . ?
C8B C7B C4B 113.6(19) . . ?
C8B C7B C9B 115(2) . . ?
C8B C7B C10B 108(2) . . ?
C9B C7B C4B 109(2) . . ?
C9B C7B C10B 96.9(19) . . ?
C10B C7B C4B 112.4(17) . . ?
C7B C8B H8D 109.5 . . ?
C7B C8B H8E 109.5 . . ?
C7B C8B H8F 109.5 . . ?
H8D C8B H8E 109.5 . . ?
H8D C8B H8F 109.5 . . ?
H8E C8B H8F 109.5 . . ?
C7B C9B H9D 109.5 . . ?
C7B C9B H9E 109.5 . . ?
C7B C9B H9F 109.5 . . ?
H9D C9B H9E 109.5 . . ?
H9D C9B H9F 109.5 . . ?
H9E C9B H9F 109.5 . . ?
C7B C10B H10D 109.5 . . ?
C7B C10B H10E 109.5 . . ?
C7B C10B H10F 109.5 . . ?
H10D C10B H10E 109.5 . . ?
H10D C10B H10F 109.5 . . ?
H10E C10B H10F 109.5 . . ?
C6A C11 C12 111.7(6) . . ?
C6A C11 C13 114.4(5) . . ?
C6A C11 C14 106.3(5) . . ?
C12 C11 C6B 112.8(10) . . ?
C13 C11 C6B 101.8(9) . . ?
C13 C11 C12 106.8(4) . . ?
C13 C11 C14 111.0(4) . . ?
C14 C11 C6B 117.6(9) . . ?
C14 C11 C12 106.3(4) . . ?
C11 C12 H12A 109.5 . . ?
C11 C12 H12B 109.5 . . ?
C11 C12 H12C 109.5 . . ?
H12A C12 H12B 109.5 . . ?
H12A C12 H12C 109.5 . . ?
H12B C12 H12C 109.5 . . ?
C11 C13 H13A 109.5 . . ?
C11 C13 H13B 109.5 . . ?
C11 C13 H13C 109.5 . . ?
H13A C13 H13B 109.5 . . ?
H13A C13 H13C 109.5 . . ?
H13B C13 H13C 109.5 . . ?
C11 C14 H14A 109.5 . . ?
C11 C14 H14B 109.5 . . ?
C11 C14 H14C 109.5 . . ?
H14A C14 H14B 109.5 . . ?
H14A C14 H14C 109.5 . . ?
H14B C14 H14C 109.5 . . ?
N1 C15A H15A 108.2 . . ?
N1 C15A H15B 108.2 . . ?
C2A C15A N1 116.4(5) . . ?
C2A C15A H15A 108.2 . . ?
C2A C15A H15B 108.2 . . ?
H15A C15A H15B 107.3 . . ?
O2A C16A C17A 118.9(6) . . ?
O2A C16A C21A 120.9(7) . . ?
C17A C16A C21A 120.2(7) . . ?
C16A C17A C30A 120.1(6) . . ?
C18A C17A C16A 120.5(6) . . ?
C18A C17A C30A 119.4(6) . . ?
C17A C18A H18A 119.2 . . ?
C17A C18A C19A 121.5(7) . . ?
C19A C18A H18A 119.2 . . ?
C18A C19A C22 119.5(8) . . ?
C20A C19A C18A 117.2(10) . . ?
C20A C19A C22 123.3(10) . . ?
C19A C20A H20A 118.3 . . ?
C19A C20A C21A 123.5(15) . . ?
C21A C20A H20A 118.3 . . ?
C16A C21A C20A 116.9(12) . . ?
C16A C21A C26 122.4(9) . . ?
C20A C21A C26 120.8(11) . . ?
N1 C15B C2B 110.1(10) . . ?
N1 C15B H15C 109.7 . . ?
N1 C15B H15D 109.7 . . ?
C2B C15B H15C 109.7 . . ?
C2B C15B H15D 109.7 . . ?
H15C C15B H15D 108.2 . . ?
O2B C16B C17B 118.4(10) . . ?
O2B C16B C21B 121.1(13) . . ?
C21B C16B C17B 120.5(13) . . ?
C16B C17B C30B 121.1(10) . . ?
C18B C17B C16B 120.5(10) . . ?
C18B C17B C30B 118.4(10) . . ?
C17B C18B H18B 119.7 . . ?
C19B C18B C17B 120.5(12) . . ?
C19B C18B H18B 119.7 . . ?
C18B C19B C22 118.3(13) . . ?
C20B C19B C18B 116.7(19) . . ?
C20B C19B C22 125.0(18) . . ?
C19B C20B H20B 117.4 . . ?
C19B C20B C21B 125(3) . . ?
C21B C20B H20B 117.4 . . ?
C16B C21B C20B 116(2) . . ?
C16B C21B C26 121.1(16) . . ?
C20B C21B C26 123(2) . . ?
C19B C22 C23 110.3(8) . . ?
C19B C22 C24 121.4(7) . . ?
C19B C22 C25 99.2(7) . . ?
C23 C22 C19A 112.6(5) . . ?
C24 C22 C19A 105.1(5) . . ?
C24 C22 C23 108.8(4) . . ?
C24 C22 C25 107.3(4) . . ?
C25 C22 C19A 113.9(5) . . ?
C25 C22 C23 108.8(5) . . ?
C22 C23 H23A 109.5 . . ?
C22 C23 H23B 109.5 . . ?
C22 C23 H23C 109.5 . . ?
H23A C23 H23B 109.5 . . ?
H23A C23 H23C 109.5 . . ?
H23B C23 H23C 109.5 . . ?
C22 C24 H24A 109.5 . . ?
C22 C24 H24B 109.5 . . ?
C22 C24 H24C 109.5 . . ?
H24A C24 H24B 109.5 . . ?
H24A C24 H24C 109.5 . . ?
H24B C24 H24C 109.5 . . ?
C22 C25 H25A 109.5 . . ?
C22 C25 H25B 109.5 . . ?
C22 C25 H25C 109.5 . . ?
H25A C25 H25B 109.5 . . ?
H25A C25 H25C 109.5 . . ?
H25B C25 H25C 109.5 . . ?
C21A C26 C27 105.8(5) . . ?
C27 C26 C21B 120.0(8) . . ?
C28 C26 C21A 113.7(5) . . ?
C28 C26 C21B 101.6(8) . . ?
C28 C26 C27 110.2(4) . . ?
C29 C26 C21A 113.0(6) . . ?
C29 C26 C21B 110.4(9) . . ?
C29 C26 C27 107.0(4) . . ?
C29 C26 C28 106.9(4) . . ?
C26 C27 H27A 109.5 . . ?
C26 C27 H27B 109.5 . . ?
C26 C27 H27C 109.5 . . ?
H27A C27 H27B 109.5 . . ?
H27A C27 H27C 109.5 . . ?
H27B C27 H27C 109.5 . . ?
C26 C28 H28A 109.5 . . ?
C26 C28 H28B 109.5 . . ?
C26 C28 H28C 109.5 . . ?
H28A C28 H28B 109.5 . . ?
H28A C28 H28C 109.5 . . ?
H28B C28 H28C 109.5 . . ?
C26 C29 H29A 109.5 . . ?
C26 C29 H29B 109.5 . . ?
C26 C29 H29C 109.5 . . ?
H29A C29 H29B 109.5 . . ?
H29A C29 H29C 109.5 . . ?
H29B C29 H29C 109.5 . . ?
N1 C30A H30A 109.1 . . ?
N1 C30A H30B 109.1 . . ?
C17A C30A N1 112.7(5) . . ?
C17A C30A H30A 109.1 . . ?
C17A C30A H30B 109.1 . . ?
H30A C30A H30B 107.8 . . ?
O3A C31A C32A 119.5(5) . . ?
O3A C31A C36A 122.1(6) . . ?
C32A C31A C36A 118.4(6) . . ?
C31A C32A C45A 119.4(6) . . ?
C33A C32A C31A 120.0(5) . . ?
C33A C32A C45A 120.6(5) . . ?
C32A C33A H33A 118.8 . . ?
C34A C33A C32A 122.5(7) . . ?
C34A C33A H33A 118.8 . . ?
C33A C34A C35A 116.3(9) . . ?
C33A C34A C37A 124.1(9) . . ?
C35A C34A C37A 119.6(10) . . ?
C34A C35A H35A 117.8 . . ?
C36A C35A C34A 124.5(11) . . ?
C36A C35A H35A 117.8 . . ?
C31A C36A C41 121.0(7) . . ?
C35A C36A C31A 118.1(9) . . ?
C35A C36A C41 120.8(9) . . ?
C34A C37A C38A 111.0(10) . . ?
C34A C37A C39A 110.3(11) . . ?
C39A C37A C38A 108.2(11) . . ?
C40A C37A C34A 109.2(8) . . ?
C40A C37A C38A 107.0(10) . . ?
C40A C37A C39A 111.0(13) . . ?
C37A C38A H38A 109.5 . . ?
C37A C38A H38B 109.5 . . ?
C37A C38A H38C 109.5 . . ?
H38A C38A H38B 109.5 . . ?
H38A C38A H38C 109.5 . . ?
H38B C38A H38C 109.5 . . ?
C37A C39A H39A 109.5 . . ?
C37A C39A H39B 109.5 . . ?
C37A C39A H39C 109.5 . . ?
H39A C39A H39B 109.5 . . ?
H39A C39A H39C 109.5 . . ?
H39B C39A H39C 109.5 . . ?
C37A C40A H40A 109.5 . . ?
C37A C40A H40B 109.5 . . ?
C37A C40A H40C 109.5 . . ?
H40A C40A H40B 109.5 . . ?
H40A C40A H40C 109.5 . . ?
H40B C40A H40C 109.5 . . ?
N1 C30B H30C 109.0 . . ?
N1 C30B H30D 109.0 . . ?
C17B C30B N1 112.8(9) . . ?
C17B C30B H30C 109.0 . . ?
C17B C30B H30D 109.0 . . ?
H30C C30B H30D 107.8 . . ?
O3B C31B C32B 119.4(10) . . ?
O3B C31B C36B 121.6(12) . . ?
C32B C31B C36B 119.0(12) . . ?
C31B C32B C45B 118.9(10) . . ?
C33B C32B C31B 121.6(10) . . ?
C33B C32B C45B 119.3(9) . . ?
C32B C33B H33B 118.9 . . ?
C32B C33B C34B 122.2(12) . . ?
C34B C33B H33B 118.9 . . ?
C33B C34B C35B 116.2(18) . . ?
C33B C34B C37B 122.3(16) . . ?
C35B C34B C37B 121.0(19) . . ?
C34B C35B H35B 117.5 . . ?
C34B C35B C36B 125(2) . . ?
C36B C35B H35B 117.5 . . ?
C31B C36B C41 121.0(14) . . ?
C35B C36B C31B 115.6(17) . . ?
C35B C36B C41 122.8(16) . . ?
C34B C37B C38B 112.0(19) . . ?
C34B C37B C39B 108(2) . . ?
C38B C37B C39B 111.0(19) . . ?
C40B C37B C34B 112.7(19) . . ?
C40B C37B C38B 105.2(19) . . ?
C40B C37B C39B 108(3) . . ?
C37B C38B H38D 109.5 . . ?
C37B C38B H38E 109.5 . . ?
C37B C38B H38F 109.5 . . ?
H38D C38B H38E 109.5 . . ?
H38D C38B H38F 109.5 . . ?
H38E C38B H38F 109.5 . . ?
C37B C39B H39D 109.5 . . ?
C37B C39B H39E 109.5 . . ?
C37B C39B H39F 109.5 . . ?
H39D C39B H39E 109.5 . . ?
H39D C39B H39F 109.5 . . ?
H39E C39B H39F 109.5 . . ?
C37B C40B H40D 109.5 . . ?
C37B C40B H40E 109.5 . . ?
C37B C40B H40F 109.5 . . ?
H40D C40B H40E 109.5 . . ?
H40D C40B H40F 109.5 . . ?
H40E C40B H40F 109.5 . . ?
C36A C41 C44 112.4(5) . . ?
C42 C41 C36A 115.0(5) . . ?
C42 C41 C36B 101.1(7) . . ?
C42 C41 C43 111.2(4) . . ?
C42 C41 C44 106.4(4) . . ?
C43 C41 C36A 103.9(5) . . ?
C43 C41 C36B 120.5(7) . . ?
C43 C41 C44 107.8(4) . . ?
C44 C41 C36B 109.0(8) . . ?
C41 C42 H42A 109.5 . . ?
C41 C42 H42B 109.5 . . ?
C41 C42 H42C 109.5 . . ?
H42A C42 H42B 109.5 . . ?
H42A C42 H42C 109.5 . . ?
H42B C42 H42C 109.5 . . ?
C41 C43 H43A 109.5 . . ?
C41 C43 H43B 109.5 . . ?
C41 C43 H43C 109.5 . . ?
H43A C43 H43B 109.5 . . ?
H43A C43 H43C 109.5 . . ?
H43B C43 H43C 109.5 . . ?
C41 C44 H44A 109.5 . . ?
C41 C44 H44B 109.5 . . ?
C41 C44 H44C 109.5 . . ?
H44A C44 H44B 109.5 . . ?
H44A C44 H44C 109.5 . . ?
H44B C44 H44C 109.5 . . ?
N1 C45A C32A 113.3(5) . . ?
N1 C45A H45A 108.9 . . ?
N1 C45A H45B 108.9 . . ?
C32A C45A H45A 108.9 . . ?
C32A C45A H45B 108.9 . . ?
H45A C45A H45B 107.7 . . ?
O4 C46A H46A 110.8 . . ?
O4 C46A H46B 110.8 . . ?
O4 C46A C47A 104.7(9) . . ?
H46A C46A H46B 108.9 . . ?
C47A C46A H46A 110.8 . . ?
C47A C46A H46B 110.8 . . ?
C46A C47A H47A 111.6 . . ?
C46A C47A H47B 111.6 . . ?
C46A C47A C48 100.7(9) . . ?
H47A C47A H47B 109.4 . . ?
C48 C47A H47A 111.6 . . ?
C48 C47A H47B 111.6 . . ?
N1 C45B C32B 114.9(9) . . ?
N1 C45B H45C 108.5 . . ?
N1 C45B H45D 108.5 . . ?
C32B C45B H45C 108.5 . . ?
C32B C45B H45D 108.5 . . ?
H45C C45B H45D 107.5 . . ?
O4 C46B H46C 110.0 . . ?
O4 C46B H46D 110.0 . . ?
O4 C46B C47B 108.3(16) . . ?
H46C C46B H46D 108.4 . . ?
C47B C46B H46C 110.0 . . ?
C47B C46B H46D 110.0 . . ?
C46B C47B H47C 110.7 . . ?
C46B C47B H47D 110.7 . . ?
H47C C47B H47D 108.8 . . ?
C48 C47B C46B 105.4(17) . . ?
C48 C47B H47C 110.7 . . ?
C48 C47B H47D 110.7 . . ?
C47A C48 H48A 110.6 . . ?
C47A C48 H48B 110.6 . . ?
C47B C48 H48C 110.9 . . ?
C47B C48 H48D 110.9 . . ?
C47B C48 C49B 104.1(13) . . ?
H48A C48 H48B 108.7 . . ?
H48C C48 H48D 109.0 . . ?
C49A C48 C47A 105.8(8) . . ?
C49A C48 H48A 110.6 . . ?
C49A C48 H48B 110.6 . . ?
C49B C48 H48C 110.9 . . ?
C49B C48 H48D 110.9 . . ?
C48 C49A H49A 110.7 . . ?
C48 C49A H49B 110.7 . . ?
C48 C49A C50A 105.1(9) . . ?
H49A C49A H49B 108.8 . . ?
C50A C49A H49A 110.7 . . ?
C50A C49A H49B 110.7 . . ?
O4 C50A C49A 103.4(10) . . ?
O4 C50A H50A 111.1 . . ?
O4 C50A H50B 111.1 . . ?
C49A C50A H50A 111.1 . . ?
C49A C50A H50B 111.1 . . ?
H50A C50A H50B 109.0 . . ?
C48 C49B H49C 111.2 . . ?
C48 C49B H49D 111.2 . . ?
H49C C49B H49D 109.1 . . ?
C50B C49B C48 102.7(14) . . ?
C50B C49B H49C 111.2 . . ?
C50B C49B H49D 111.2 . . ?
O4 C50B C49B 106.8(15) . . ?
O4 C50B H50C 110.4 . . ?
O4 C50B H50D 110.4 . . ?
C49B C50B H50C 110.4 . . ?
C49B C50B H50D 110.4 . . ?
H50C C50B H50D 108.6 . . ?
H51A C51 H51B 109.5 . . ?
H51A C51 H51C 109.5 . . ?
H51B C51 H51C 109.5 . . ?
C52 C51 H51A 109.5 . . ?
C52 C51 H51B 109.5 . . ?
C52 C51 H51C 109.5 . . ?
C51 C52 H52A 110.4 . . ?
C51 C52 H52B 110.4 . . ?
C51 C52 H52C 104.1 . . ?
C51 C52 H52D 104.1 . . ?
C51 C52 C53A 106.6(10) . . ?
C51 C52 C53B 132.7(16) . . ?
H52A C52 H52B 108.6 . . ?
H52C C52 H52D 105.5 . . ?
C53A C52 H52A 110.4 . . ?
C53A C52 H52B 110.4 . . ?
C53B C52 H52C 104.1 . . ?
C53B C52 H52D 104.1 . . ?
C52 C53A H53A 108.6 . . ?
C52 C53A H53B 108.6 . . ?
H53A C53A H53B 107.5 . . ?
C54A C53A C52 114.9(15) . . ?
C54A C53A H53A 108.6 . . ?
C54A C53A H53B 108.6 . . ?
C53A C54A H54A 111.1 . . ?
C53A C54A H54B 111.1 . . ?
C53A C54A C55A 103.2(15) . . ?
H54A C54A H54B 109.1 . . ?
C55A C54A H54A 111.1 . . ?
C55A C54A H54B 111.1 . . ?
C54A C55A H55A 109.5 . . ?
C54A C55A H55B 109.5 . . ?
C54A C55A H55C 109.5 . . ?
H55A C55A H55B 109.5 . . ?
H55A C55A H55C 109.5 . . ?
H55B C55A H55C 109.5 . . ?
C52 C53B H53C 106.0 . . ?
C52 C53B H53D 106.0 . . ?
C52 C53B C54B 125(3) . . ?
H53C C53B H53D 106.3 . . ?
C54B C53B H53C 106.0 . . ?
C54B C53B H53D 106.0 . . ?
C53B C54B H54C 109.3 . . ?
C53B C54B H54D 109.3 . . ?
C53B C54B C55B 111(3) . . ?
H54C C54B H54D 108.0 . . ?
C55B C54B H54C 109.3 . . ?
C55B C54B H54D 109.3 . . ?
C54B C55B H55D 109.5 . . ?
C54B C55B H55E 109.5 . . ?
C54B C55B H55F 109.5 . . ?
H55D C55B H55E 109.5 . . ?
H55D C55B H55F 109.5 . . ?
H55E C55B H55F 109.5 . . ?

loop_
_geom_bond_atom_site_label_1
_geom_bond_atom_site_label_2
_geom_bond_distance
_geom_bond_site_symmetry_2
_geom_bond_publ_flag
Ti1 O1A 1.925(5) . ?
Ti1 O2A 1.912(5) . ?
Ti1 O3A 1.892(5) . ?
Ti1 O1B 1.888(8) . ?
Ti1 O2B 1.923(8) . ?
Ti1 O3B 1.906(8) . ?
Ti1 O4 2.147(3) . ?
Ti1 N1 2.188(3) . ?
O1A C1A 1.356(8) . ?
O2A C16A 1.359(8) . ?
O3A C31A 1.344(8) . ?
O1B C1B 1.352(15) . ?
O2B C16B 1.372(13) . ?
O3B C31B 1.349(14) . ?
O4 C46A 1.440(10) . ?
O4 C46B 1.417(18) . ?
O4 C50A 1.505(12) . ?
O4 C50B 1.46(2) . ?
N1 C15A 1.519(7) . ?
N1 C15B 1.456(14) . ?
N1 C30A 1.503(8) . ?
N1 C30B 1.579(12) . ?
N1 C45A 1.448(7) . ?
N1 C45B 1.498(11) . ?
C1A C2A 1.417(9) . ?
C1A C6A 1.411(15) . ?
C2A C3A 1.382(9) . ?
C2A C15A 1.482(9) . ?
C3A H3A 0.9500 . ?
C3A C4A 1.395(11) . ?
C4A C5A 1.412(18) . ?
C4A C7A 1.529(14) . ?
C5A H5A 0.9500 . ?
C5A C6A 1.38(2) . ?
C6A C11 1.501(15) . ?
C7A C8A 1.524(14) . ?
C7A C9A 1.60(2) . ?
C7A C10A 1.516(16) . ?
C8A H8A 0.9800 . ?
C8A H8B 0.9800 . ?
C8A H8C 0.9800 . ?
C9A H9A 0.9800 . ?
C9A H9B 0.9800 . ?
C9A H9C 0.9800 . ?
C10A H10A 0.9800 . ?
C10A H10B 0.9800 . ?
C10A H10C 0.9800 . ?
C1B C2B 1.379(17) . ?
C1B C6B 1.42(3) . ?
C2B C3B 1.378(17) . ?
C2B C15B 1.52(2) . ?
C3B H3B 0.9500 . ?
C3B C4B 1.36(2) . ?
C4B C5B 1.40(4) . ?
C4B C7B 1.52(3) . ?
C5B H5B 0.9500 . ?
C5B C6B 1.38(4) . ?
C6B C11 1.63(3) . ?
C7B C8B 1.47(3) . ?
C7B C9B 1.47(4) . ?
C7B C10B 1.51(3) . ?
C8B H8D 0.9800 . ?
C8B H8E 0.9800 . ?
C8B H8F 0.9800 . ?
C9B H9D 0.9800 . ?
C9B H9E 0.9800 . ?
C9B H9F 0.9800 . ?
C10B H10D 0.9800 . ?
C10B H10E 0.9800 . ?
C10B H10F 0.9800 . ?
C11 C12 1.546(6) . ?
C11 C13 1.514(6) . ?
C11 C14 1.535(7) . ?
C12 H12A 0.9800 . ?
C12 H12B 0.9800 . ?
C12 H12C 0.9800 . ?
C13 H13A 0.9800 . ?
C13 H13B 0.9800 . ?
C13 H13C 0.9800 . ?
C14 H14A 0.9800 . ?
C14 H14B 0.9800 . ?
C14 H14C 0.9800 . ?
C15A H15A 0.9900 . ?
C15A H15B 0.9900 . ?
C16A C17A 1.395(9) . ?
C16A C21A 1.415(14) . ?
C17A C18A 1.381(9) . ?
C17A C30A 1.496(10) . ?
C18A H18A 0.9500 . ?
C18A C19A 1.404(12) . ?
C19A C20A 1.38(2) . ?
C19A C22 1.557(11) . ?
C20A H20A 0.9500 . ?
C20A C21A 1.42(2) . ?
C21A C26 1.522(14) . ?
C15B H15C 0.9900 . ?
C15B H15D 0.9900 . ?
C16B C17B 1.388(16) . ?
C16B C21B 1.38(3) . ?
C17B C18B 1.381(15) . ?
C17B C30B 1.491(16) . ?
C18B H18B 0.9500 . ?
C18B C19B 1.38(2) . ?
C19B C20B 1.36(4) . ?
C19B C22 1.509(18) . ?
C20B H20B 0.9500 . ?
C20B C21B 1.39(4) . ?
C21B C26 1.57(2) . ?
C22 C23 1.542(7) . ?
C22 C24 1.530(7) . ?
C22 C25 1.534(7) . ?
C23 H23A 0.9800 . ?
C23 H23B 0.9800 . ?
C23 H23C 0.9800 . ?
C24 H24A 0.9800 . ?
C24 H24B 0.9800 . ?
C24 H24C 0.9800 . ?
C25 H25A 0.9800 . ?
C25 H25B 0.9800 . ?
C25 H25C 0.9800 . ?
C26 C27 1.523(7) . ?
C26 C28 1.520(7) . ?
C26 C29 1.519(6) . ?
C27 H27A 0.9800 . ?
C27 H27B 0.9800 . ?
C27 H27C 0.9800 . ?
C28 H28A 0.9800 . ?
C28 H28B 0.9800 . ?
C28 H28C 0.9800 . ?
C29 H29A 0.9800 . ?
C29 H29B 0.9800 . ?
C29 H29C 0.9800 . ?
C30A H30A 0.9900 . ?
C30A H30B 0.9900 . ?
C31A C32A 1.407(9) . ?
C31A C36A 1.431(12) . ?
C32A C33A 1.404(9) . ?
C32A C45A 1.504(9) . ?
C33A H33A 0.9500 . ?
C33A C34A 1.372(12) . ?
C34A C35A 1.404(16) . ?
C34A C37A 1.528(16) . ?
C35A H35A 0.9500 . ?
C35A C36A 1.374(16) . ?
C36A C41 1.539(10) . ?
C37A C38A 1.543(16) . ?
C37A C39A 1.530(19) . ?
C37A C40A 1.528(15) . ?
C38A H38A 0.9800 . ?
C38A H38B 0.9800 . ?
C38A H38C 0.9800 . ?
C39A H39A 0.9800 . ?
C39A H39B 0.9800 . ?
C39A H39C 0.9800 . ?
C40A H40A 0.9800 . ?
C40A H40B 0.9800 . ?
C40A H40C 0.9800 . ?
C30B H30C 0.9900 . ?
C30B H30D 0.9900 . ?
C31B C32B 1.404(16) . ?
C31B C36B 1.42(2) . ?
C32B C33B 1.369(15) . ?
C32B C45B 1.530(17) . ?
C33B H33B 0.9500 . ?
C33B C34B 1.37(2) . ?
C34B C35B 1.39(3) . ?
C34B C37B 1.49(3) . ?
C35B H35B 0.9500 . ?
C35B C36B 1.42(3) . ?
C36B C41 1.56(2) . ?
C37B C38B 1.51(3) . ?
C37B C39B 1.56(3) . ?
C37B C40B 1.46(3) . ?
C38B H38D 0.9800 . ?
C38B H38E 0.9800 . ?
C38B H38F 0.9800 . ?
C39B H39D 0.9800 . ?
C39B H39E 0.9800 . ?
C39B H39F 0.9800 . ?
C40B H40D 0.9800 . ?
C40B H40E 0.9800 . ?
C40B H40F 0.9800 . ?
C41 C42 1.528(7) . ?
C41 C43 1.528(7) . ?
C41 C44 1.539(6) . ?
C42 H42A 0.9800 . ?
C42 H42B 0.9800 . ?
C42 H42C 0.9800 . ?
C43 H43A 0.9800 . ?
C43 H43B 0.9800 . ?
C43 H43C 0.9800 . ?
C44 H44A 0.9800 . ?
C44 H44B 0.9800 . ?
C44 H44C 0.9800 . ?
C45A H45A 0.9900 . ?
C45A H45B 0.9900 . ?
C46A H46A 0.9900 . ?
C46A H46B 0.9900 . ?
C46A C47A 1.582(16) . ?
C47A H47A 0.9900 . ?
C47A H47B 0.9900 . ?
C47A C48 1.723(17) . ?
C45B H45C 0.9900 . ?
C45B H45D 0.9900 . ?
C46B H46C 0.9900 . ?
C46B H46D 0.9900 . ?
C46B C47B 1.55(3) . ?
C47B H47C 0.9900 . ?
C47B H47D 0.9900 . ?
C47B C48 1.37(2) . ?
C48 H48A 0.9900 . ?
C48 H48B 0.9900 . ?
C48 H48C 0.9900 . ?
C48 H48D 0.9900 . ?
C48 C49A 1.379(14) . ?
C48 C49B 1.72(2) . ?
C49A H49A 0.9900 . ?
C49A H49B 0.9900 . ?
C49A C50A 1.571(16) . ?
C50A H50A 0.9900 . ?
C50A H50B 0.9900 . ?
C49B H49C 0.9900 . ?
C49B H49D 0.9900 . ?
C49B C50B 1.61(2) . ?
C50B H50C 0.9900 . ?
C50B H50D 0.9900 . ?
C51 H51A 0.9800 . ?
C51 H51B 0.9800 . ?
C51 H51C 0.9800 . ?
C51 C52 1.461(12) . ?
C52 H52A 0.9900 . ?
C52 H52B 0.9900 . ?
C52 H52C 0.9900 . ?
C52 H52D 0.9900 . ?
C52 C53A 1.48(2) . ?
C52 C53B 1.47(3) . ?
C53A H53A 0.9900 . ?
C53A H53B 0.9900 . ?
C53A C54A 1.42(3) . ?
C54A H54A 0.9900 . ?
C54A H54B 0.9900 . ?
C54A C55A 1.72(3) . ?
C55A H55A 0.9800 . ?
C55A H55B 0.9800 . ?
C55A H55C 0.9800 . ?
C53B H53C 0.9900 . ?
C53B H53D 0.9900 . ?
C53B C54B 1.49(5) . ?
C54B H54C 0.9900 . ?
C54B H54D 0.9900 . ?
C54B C55B 1.53(5) . ?
C55B H55D 0.9800 . ?
C55B H55E 0.9800 . ?
C55B H55F 0.9800 . ?

loop_
_geom_torsion_atom_site_label_1
_geom_torsion_atom_site_label_2
_geom_torsion_atom_site_label_3
_geom_torsion_atom_site_label_4
_geom_torsion
_geom_torsion_site_symmetry_1
_geom_torsion_site_symmetry_2
_geom_torsion_site_symmetry_3
_geom_torsion_site_symmetry_4
_geom_torsion_publ_flag
Ti1 O1A C1A C2A -29.9(10) . . . . ?
Ti1 O1A C1A C6A 148.9(6) . . . . ?
Ti1 O2A C16A C17A -34.4(10) . . . . ?
Ti1 O2A C16A C21A 145.1(6) . . . . ?
Ti1 O3A C31A C32A -31.3(10) . . . . ?
Ti1 O3A C31A C36A 148.7(6) . . . . ?
Ti1 O1B C1B C2B 30.2(18) . . . . ?
Ti1 O1B C1B C6B -149.8(13) . . . . ?
Ti1 O2B C16B C17B 30.3(19) . . . . ?
Ti1 O2B C16B C21B -150.4(12) . . . . ?
Ti1 O3B C31B C32B 28(2) . . . . ?
Ti1 O3B C31B C36B -154.9(11) . . . . ?
Ti1 O4 C46A C47A -132.0(6) . . . . ?
Ti1 O4 C46B C47B -132.0(12) . . . . ?
Ti1 O4 C50A C49A 132.2(6) . . . . ?
Ti1 O4 C50B C49B 134.6(12) . . . . ?
Ti1 N1 C15A C2A -64.2(6) . . . . ?
Ti1 N1 C15B C2B 69.5(10) . . . . ?
Ti1 N1 C30A C17A -67.1(6) . . . . ?
Ti1 N1 C30B C17B 65.4(10) . . . . ?
Ti1 N1 C45A C32A -66.2(6) . . . . ?
Ti1 N1 C45B C32B 63.1(10) . . . . ?
O1A Ti1 O3A C31A -71.0(6) . . . . ?
O1A C1A C2A C3A 179.4(6) . . . . ?
O1A C1A C2A C15A -5.2(10) . . . . ?
O1A C1A C6A C5A 179.7(9) . . . . ?
O1A C1A C6A C11 -0.7(12) . . . . ?
O2A Ti1 O3A C31A 105.4(6) . . . . ?
O2A C16A C17A C18A 175.4(6) . . . . ?
O2A C16A C17A C30A -4.4(10) . . . . ?
O2A C16A C21A C20A -177.5(8) . . . . ?
O2A C16A C21A C26 2.0(12) . . . . ?
O3A C31A C32A C33A 175.0(6) . . . . ?
O3A C31A C32A C45A -6.7(10) . . . . ?
O3A C31A C36A C35A -177.4(7) . . . . ?
O3A C31A C36A C41 1.3(11) . . . . ?
O1B C1B C2B C3B -172.8(11) . . . . ?
O1B C1B C2B C15B 7.7(18) . . . . ?
O1B C1B C6B C5B 174.7(18) . . . . ?
O1B C1B C6B C11 -5(2) . . . . ?
O2B Ti1 O1B C1B -99.9(11) . . . . ?
O2B C16B C17B C18B -174.6(11) . . . . ?
O2B C16B C17B C30B 5.7(18) . . . . ?
O2B C16B C21B C20B 177.9(17) . . . . ?
O2B C16B C21B C26 -1(2) . . . . ?
O3B Ti1 O1B C1B 70.4(12) . . . . ?
O3B C31B C32B C33B -177.8(12) . . . . ?
O3B C31B C32B C45B 6.4(18) . . . . ?
O3B C31B C36B C35B 179.7(14) . . . . ?
O3B C31B C36B C41 8(2) . . . . ?
O4 Ti1 O3A C31A -165.2(6) . . . . ?
O4 Ti1 O1B C1B 167.5(11) . . . . ?
O4 C46A C47A C48 -66.9(10) . . . . ?
O4 C46B C47B C48 -73.4(19) . . . . ?
N1 Ti1 O3A C31A 17.2(6) . . . . ?
N1 Ti1 O1B C1B -14.7(11) . . . . ?
C1A C2A C3A C4A -0.3(11) . . . . ?
C1A C2A C15A N1 56.1(8) . . . . ?
C1A C6A C11 C12 173.1(7) . . . . ?
C1A C6A C11 C13 -65.4(9) . . . . ?
C1A C6A C11 C14 57.6(9) . . . . ?
C2A C1A C6A C5A -1.5(12) . . . . ?
C2A C1A C6A C11 178.1(6) . . . . ?
C2A C3A C4A C5A 0.9(13) . . . . ?
C2A C3A C4A C7A 179.4(8) . . . . ?
C3A C2A C15A N1 -128.5(6) . . . . ?
C3A C4A C5A C6A -2.0(16) . . . . ?
C3A C4A C7A C8A -125.8(10) . . . . ?
C3A C4A C7A C9A 119.1(9) . . . . ?
C3A C4A C7A C10A -8.2(15) . . . . ?
C4A C5A C6A C1A 2.3(16) . . . . ?
C4A C5A C6A C11 -177.3(10) . . . . ?
C5A C4A C7A C8A 52.7(14) . . . . ?
C5A C4A C7A C9A -62.5(12) . . . . ?
C5A C4A C7A C10A 170.3(11) . . . . ?
C5A C6A C11 C12 -7.3(10) . . . . ?
C5A C6A C11 C13 114.3(9) . . . . ?
C5A C6A C11 C14 -122.8(9) . . . . ?
C6A C1A C2A C3A 0.6(11) . . . . ?
C6A C1A C2A C15A 176.0(7) . . . . ?
C7A C4A C5A C6A 179.5(10) . . . . ?
C1B C2B C3B C4B -4(2) . . . . ?
C1B C2B C15B N1 -60.7(14) . . . . ?
C1B C6B C11 C12 -167.3(13) . . . . ?
C1B C6B C11 C13 -53.1(17) . . . . ?
C1B C6B C11 C14 68.4(17) . . . . ?
C2B C1B C6B C5B -5(3) . . . . ?
C2B C1B C6B C11 175.1(12) . . . . ?
C2B C3B C4B C5B 0(2) . . . . ?
C2B C3B C4B C7B -176.6(16) . . . . ?
C3B C2B C15B N1 119.8(12) . . . . ?
C3B C4B C5B C6B 2(4) . . . . ?
C3B C4B C7B C8B -130(2) . . . . ?
C3B C4B C7B C9B 100(2) . . . . ?
C3B C4B C7B C10B -6(3) . . . . ?
C4B C5B C6B C1B 1(4) . . . . ?
C4B C5B C6B C11 -180(2) . . . . ?
C5B C4B C7B C8B 54(3) . . . . ?
C5B C4B C7B C9B -76(3) . . . . ?
C5B C4B C7B C10B 178(2) . . . . ?
C5B C6B C11 C12 13(2) . . . . ?
C5B C6B C11 C13 127.2(19) . . . . ?
C5B C6B C11 C14 -111(2) . . . . ?
C6B C1B C2B C3B 7(2) . . . . ?
C6B C1B C2B C15B -172.3(14) . . . . ?
C7B C4B C5B C6B 179(2) . . . . ?
C15A N1 C30A C17A 175.4(5) . . . . ?
C15A N1 C45A C32A 53.9(6) . . . . ?
C15A C2A C3A C4A -175.7(7) . . . . ?
C16A C17A C18A C19A 1.9(10) . . . . ?
C16A C17A C30A N1 59.0(8) . . . . ?
C16A C21A C26 C27 55.9(9) . . . . ?
C16A C21A C26 C28 -65.1(9) . . . . ?
C16A C21A C26 C29 172.7(7) . . . . ?
C17A C16A C21A C20A 2.1(12) . . . . ?
C17A C16A C21A C26 -178.4(6) . . . . ?
C17A C18A C19A C20A 2.5(11) . . . . ?
C17A C18A C19A C22 -176.4(6) . . . . ?
C18A C17A C30A N1 -120.9(6) . . . . ?
C18A C19A C20A C21A -4.7(15) . . . . ?
C18A C19A C22 C23 -172.1(6) . . . . ?
C18A C19A C22 C24 -53.8(7) . . . . ?
C18A C19A C22 C25 63.4(8) . . . . ?
C19A C20A C21A C16A 2.4(15) . . . . ?
C19A C20A C21A C26 -177.1(9) . . . . ?
C20A C19A C22 C23 9.1(10) . . . . ?
C20A C19A C22 C24 127.4(9) . . . . ?
C20A C19A C22 C25 -115.4(9) . . . . ?
C20A C21A C26 C27 -124.6(8) . . . . ?
C20A C21A C26 C28 114.4(9) . . . . ?
C20A C21A C26 C29 -7.8(10) . . . . ?
C21A C16A C17A C18A -4.2(10) . . . . ?
C21A C16A C17A C30A 176.0(7) . . . . ?
C15B N1 C30B C17B -54.0(11) . . . . ?
C15B N1 C45B C32B -173.4(9) . . . . ?
C15B C2B C3B C4B 175.2(13) . . . . ?
C16B C17B C18B C19B -2.8(19) . . . . ?
C16B C17B C30B N1 -55.1(15) . . . . ?
C16B C21B C26 C27 67.5(17) . . . . ?
C16B C21B C26 C28 -54.1(16) . . . . ?
C16B C21B C26 C29 -167.3(13) . . . . ?
C17B C16B C21B C20B -3(2) . . . . ?
C17B C16B C21B C26 177.9(12) . . . . ?
C17B C18B C19B C20B -4(2) . . . . ?
C17B C18B C19B C22 173.4(11) . . . . ?
C18B C17B C30B N1 125.2(11) . . . . ?
C18B C19B C20B C21B 7(3) . . . . ?
C18B C19B C22 C23 162.6(11) . . . . ?
C18B C19B C22 C24 -68.4(14) . . . . ?
C18B C19B C22 C25 48.6(13) . . . . ?
C19B C20B C21B C16B -4(3) . . . . ?
C19B C20B C21B C26 175(2) . . . . ?
C20B C19B C22 C23 -21(2) . . . . ?
C20B C19B C22 C24 108.3(19) . . . . ?
C20B C19B C22 C25 -134.8(19) . . . . ?
C20B C21B C26 C27 -111.7(18) . . . . ?
C20B C21B C26 C28 126.7(18) . . . . ?
C20B C21B C26 C29 13(2) . . . . ?
C21B C16B C17B C18B 6(2) . . . . ?
C21B C16B C17B C30B -173.6(14) . . . . ?
C22 C19A C20A C21A 174.1(8) . . . . ?
C22 C19B C20B C21B -169.6(18) . . . . ?
C30A N1 C15A C2A 53.2(7) . . . . ?
C30A N1 C45A C32A 174.1(5) . . . . ?
C30A C17A C18A C19A -178.3(6) . . . . ?
C31A C32A C33A C34A 3.5(11) . . . . ?
C31A C32A C45A N1 59.9(8) . . . . ?
C31A C36A C41 C42 -62.8(8) . . . . ?
C31A C36A C41 C43 59.0(8) . . . . ?
C31A C36A C41 C44 175.3(6) . . . . ?
C32A C31A C36A C35A 2.6(11) . . . . ?
C32A C31A C36A C41 -178.7(6) . . . . ?
C32A C33A C34A C35A 0.5(12) . . . . ?
C32A C33A C34A C37A 177.4(8) . . . . ?
C33A C32A C45A N1 -121.9(6) . . . . ?
C33A C34A C35A C36A -3.0(14) . . . . ?
C33A C34A C37A C38A -1.3(14) . . . . ?
C33A C34A C37A C39A 118.6(13) . . . . ?
C33A C34A C37A C40A -119.0(12) . . . . ?
C34A C35A C36A C31A 1.4(14) . . . . ?
C34A C35A C36A C41 -177.2(8) . . . . ?
C35A C34A C37A C38A 175.5(9) . . . . ?
C35A C34A C37A C39A -64.6(14) . . . . ?
C35A C34A C37A C40A 57.8(13) . . . . ?
C35A C36A C41 C42 115.9(8) . . . . ?
C35A C36A C41 C43 -122.3(8) . . . . ?
C35A C36A C41 C44 -6.1(9) . . . . ?
C36A C31A C32A C33A -5.0(10) . . . . ?
C36A C31A C32A C45A 173.2(6) . . . . ?
C37A C34A C35A C36A 179.9(9) . . . . ?
C30B N1 C15B C2B -171.1(9) . . . . ?
C30B N1 C45B C32B -56.8(11) . . . . ?
C30B C17B C18B C19B 176.9(12) . . . . ?
C31B C32B C33B C34B -1(2) . . . . ?
C31B C32B C45B N1 -54.1(15) . . . . ?
C31B C36B C41 C42 -60.4(14) . . . . ?
C31B C36B C41 C43 62.5(16) . . . . ?
C31B C36B C41 C44 -172.3(12) . . . . ?
C32B C31B C36B C35B -3(2) . . . . ?
C32B C31B C36B C41 -174.9(12) . . . . ?
C32B C33B C34B C35B -4(2) . . . . ?
C32B C33B C34B C37B -176.0(16) . . . . ?
C33B C32B C45B N1 130.0(11) . . . . ?
C33B C34B C35B C36B 6(3) . . . . ?
C33B C34B C37B C38B -7(3) . . . . ?
C33B C34B C37B C39B 115(2) . . . . ?
C33B C34B C37B C40B -126(2) . . . . ?
C34B C35B C36B C31B -2(3) . . . . ?
C34B C35B C36B C41 169.4(16) . . . . ?
C35B C34B C37B C38B -179.2(18) . . . . ?
C35B C34B C37B C39B -57(3) . . . . ?
C35B C34B C37B C40B 62(3) . . . . ?
C35B C36B C41 C42 128.4(15) . . . . ?
C35B C36B C41 C43 -108.6(15) . . . . ?
C35B C36B C41 C44 16.6(17) . . . . ?
C36B C31B C32B C33B 5(2) . . . . ?
C36B C31B C32B C45B -170.8(12) . . . . ?
C37B C34B C35B C36B 178.0(19) . . . . ?
C45A N1 C15A C2A 175.4(5) . . . . ?
C45A N1 C30A C17A 53.0(7) . . . . ?
C45A C32A C33A C34A -174.7(7) . . . . ?
C46A O4 C50A C49A -76.7(9) . . . . ?
C46A C47A C48 C49A 65.2(11) . . . . ?
C47A C48 C49A C50A -68.2(12) . . . . ?
C45B N1 C15B C2B -54.8(12) . . . . ?
C45B N1 C30B C17B -173.7(9) . . . . ?
C45B C32B C33B C34B 174.4(13) . . . . ?
C46B O4 C50B C49B -63.2(18) . . . . ?
C46B C47B C48 C49B 71.0(17) . . . . ?
C47B C48 C49B C50B -66.5(17) . . . . ?
C48 C49A C50A O4 75.0(11) . . . . ?
C48 C49B C50B O4 58.2(17) . . . . ?
C50A O4 C46A C47A 77.1(10) . . . . ?
C50B O4 C46B C47B 66.9(19) . . . . ?
C51 C52 C53A C54A 172.9(12) . . . . ?
C51 C52 C53B C54B 61(4) . . . . ?
C52 C53A C54A C55A 175.5(11) . . . . ?
C52 C53B C54B C55B 151(3) . . . . ?
